data_1567546
loop_
_publ_author_name
'Korzy\'nski, Maciej Damian'
'Bernhardt, Moritz'
'Romankov, Vladyslav'
'Dreiser, Jan'
'Matmon, Guy'
'Pointillart, Fabrice'
'Le Guennic, Boris'
'Cador, Olivier'
'Cop\'eret, Christophe'

_publ_section_title
;
 Cyclooctatetraenide-based single-ion magnets featuring bulky
 cyclopentadienyl ligand
;
_journal_name_full 'Chemical Science'
_journal_paper_doi 10.1039/D2SC02560D
_journal_year 2022
_chemical_formula_moiety '2(C F3 Nd2 O3 S), 2(K), 4(C10 H15), 4(C8 H8), 4(C7 H8)'
_chemical_formula_sum 'C102 H124 F6 K2 Nd4 O6 S2'
_chemical_formula_weight 2279.28
_chemical_properties_physical Air-sensitive,Moisture-sensitive
_space_group_crystal_system monoclinic
_space_group_IT_number 14
_space_group_name_Hall '-P 2yn'
_space_group_name_H-M_alt 'P 1 21/n 1'
_atom_sites_solution_hydrogens mixed
_atom_sites_solution_primary direct
_audit_creation_date 2022-04-08
_audit_creation_method
;
Olex2 1.3
(compiled 2020.11.12 svn.r5f609507 for OlexSys, GUI svn.r6408)
;
_audit_update_record
;
2022-05-04 deposited with the CCDC.	2022-08-15 downloaded from the CCDC.
;
_cell_angle_alpha 90
_cell_angle_beta 100.7174(13)
_cell_angle_gamma 90
_cell_formula_units_Z 4
_cell_length_a 21.4669(14)
_cell_length_b 18.3458(12)
_cell_length_c 25.0418(16)
_cell_measurement_reflns_used 9723
_cell_measurement_temperature 100.0
_cell_measurement_theta_max 28.48
_cell_measurement_theta_min 2.23
_cell_volume 9690.1(11)
_computing_cell_refinement 'Bruker SAINT'
_computing_data_collection 'Bruker APEX2'
_computing_data_reduction 'Bruker SAINT'
_computing_molecular_graphics 'Olex2 1.3 (Dolomanov et al., 2009)'
_computing_publication_material 'Olex2 1.3 (Dolomanov et al., 2009)'
_computing_structure_refinement 'SHELXL 2018/3 (Sheldrick, 2015)'
_computing_structure_solution 'SHELXS  (Sheldrick, 2008)'
_diffrn_ambient_temperature 100.0
_diffrn_detector 'Bruker APEX2 area detector'
_diffrn_detector_area_resol_mean 8.33
_diffrn_detector_type 'CCD area detector'
_diffrn_measured_fraction_theta_full 1.000
_diffrn_measured_fraction_theta_max 0.997
_diffrn_measurement_device 'fixed chi three-circle diffractometer'
_diffrn_measurement_device_type 'Bruker SMART APEX2 area detector'
_diffrn_measurement_method '\w and \f scans'
_diffrn_radiation_monochromator graphite
_diffrn_radiation_probe x-ray
_diffrn_radiation_type MoK\a
_diffrn_radiation_wavelength 0.71073
_diffrn_radiation_xray_symbol K-L~3~
_diffrn_reflns_av_R_equivalents 0.0570
_diffrn_reflns_av_unetI/netI 0.0374
_diffrn_reflns_Laue_measured_fraction_full 1.000
_diffrn_reflns_Laue_measured_fraction_max 0.997
_diffrn_reflns_limit_h_max 27
_diffrn_reflns_limit_h_min -27
_diffrn_reflns_limit_k_max 23
_diffrn_reflns_limit_k_min -23
_diffrn_reflns_limit_l_max 32
_diffrn_reflns_limit_l_min -32
_diffrn_reflns_number 178690
_diffrn_reflns_point_group_measured_fraction_full 1.000
_diffrn_reflns_point_group_measured_fraction_max 0.997
_diffrn_reflns_theta_full 25.242
_diffrn_reflns_theta_max 27.485
_diffrn_reflns_theta_min 1.149
_diffrn_source 'microfocus sealed X-ray tube'
_diffrn_source_current 30.0
_diffrn_source_power 1.5
_diffrn_source_type 'Incoatec I\ms'
_diffrn_source_voltage 50.0
_diffrn_standards_number 0
_exptl_absorpt_coefficient_mu 2.300
_exptl_absorpt_correction_T_max 0.7454
_exptl_absorpt_correction_T_min 0.6146
_exptl_absorpt_correction_type multi-scan
_exptl_absorpt_process_details
'SADABS-2016/2 (Bruker,2016/2) was used for absorption correction. wR2(int) was 0.0753 before and 0.0525 after correction. The Ratio of minimum to maximum transmission is 0.8245. The \l/2 correction factor is Not present.'
_exptl_crystal_colour 'clear bluish green'
_exptl_crystal_colour_lustre clear
_exptl_crystal_colour_modifier bluish
_exptl_crystal_colour_primary green
_exptl_crystal_density_diffrn 1.562
_exptl_crystal_description block
_exptl_crystal_F_000 4592
_exptl_crystal_recrystallization_method 'Re-crystallisation from solvent: Toluene'
_exptl_crystal_size_max 0.1
_exptl_crystal_size_mid 0.1
_exptl_crystal_size_min 0.1
_refine_diff_density_max 1.775
_refine_diff_density_min -1.363
_refine_diff_density_rms 0.149
_refine_ls_extinction_method none
_refine_ls_goodness_of_fit_ref 1.121
_refine_ls_hydrogen_treatment mixed
_refine_ls_matrix_type full
_refine_ls_number_parameters 1164
_refine_ls_number_reflns 22184
_refine_ls_number_restraints 238
_refine_ls_restrained_S_all 1.116
_refine_ls_R_factor_all 0.0718
_refine_ls_R_factor_gt 0.0413
_refine_ls_shift/su_max 0.002
_refine_ls_shift/su_mean 0.000
_refine_ls_structure_factor_coef Fsqd
_refine_ls_weighting_details 'w=1/[\s^2^(Fo^2^)+(0.0305P)^2^+48.4660P] where P=(Fo^2^+2Fc^2^)/3'
_refine_ls_weighting_scheme calc
_refine_ls_wR_factor_gt 0.0887
_refine_ls_wR_factor_ref 0.1046
_reflns_Friedel_coverage 0.000
_reflns_number_gt 16012
_reflns_number_total 22184
_reflns_threshold_expression 'I > 2\s(I)'
_cod_data_source_file d2sc02560d2.cif
_cod_data_source_block cotndcpst_0m
_cod_database_code 1567546
_shelx_shelxl_version_number 2018/3
_shelx_space_group_comment
;
The symmetry employed for this shelxl refinement is uniquely defined
by the following loop, which should always be used as a source of
symmetry information in preference to the above space-group names.
They are only intended as comments.
;
_shelx_estimated_absorpt_t_max 0.803
_shelx_estimated_absorpt_t_min 0.803
_olex2_refinement_description
;
1. Fixed Uiso
 At 1.2 times of:
  All C(H) groups
 At 1.5 times of:
  All C(H,H,H) groups
2. Restrained distances
 C35-C34 = C35-C36 = C36-C37 = C37-C38 = C38-C9AA = C9AA-C32 = C8-C9 = C9-C10 =
  C11-C10 = C11-C12 = C12-C13 = C13-C6 = C6-C7 = C7-C8
 1.41 with sigma of 0.002
3. Rigid bond restraints
 C0BA, C8AA, C0AA, C7AA, C3BA, C1BA, C4BA, C2BA, C5CA, C6CA, C4CA, C2CA, C3CA,
 C8BA, C5BA, C6BA
 with sigma for 1-2 distances of 0.005 and sigma for 1-3 distances of 0.005
4. Uiso/Uaniso restraints and constraints
Uanis(C0BA) \\sim Ueq, Uanis(C8AA) \\sim Ueq, Uanis(C0AA) \\sim Ueq,
Uanis(C7AA) \\sim Ueq, Uanis(C3BA) \\sim Ueq, Uanis(C1BA) \\sim Ueq,
Uanis(C4BA) \\sim Ueq, Uanis(C2BA) \\sim Ueq, Uanis(C5CA) \\sim Ueq,
Uanis(C6CA) \\sim Ueq, Uanis(C4CA) \\sim Ueq, Uanis(C2CA) \\sim Ueq,
Uanis(C3CA) \\sim Ueq, Uanis(C8BA) \\sim Ueq, Uanis(C5BA) \\sim Ueq,
Uanis(C6BA) \\sim Ueq: with sigma of 0.1 and sigma for terminal atoms of 0.2
Uanis(C5AA) = Uanis(C7BA) = Uanis(C2AA) = Uanis(C1AA) = Uanis(C3AA) =
Uanis(C4AA) = Uanis(C9BA) = Uanis(C0CA) = Uanis(C50) = Uanis(C1CA) = Uanis(C45)
= Uanis(C49) = Uanis(C47) = Uanis(C46) = Uanis(C48) = Uanis(C44)
5. Rigid body (RIGU) restrains
 C0BA, C8AA, C0AA, C7AA, C3BA, C1BA, C4BA, C2BA, C5CA, C6CA, C4CA, C2CA, C3CA,
 C8BA, C5BA, C6BA
 with sigma for 1-2 distances of 0.002 and sigma for 1-3 distances of 0.002
6. Others
 Sof(C103)=Sof(H10D)=Sof(H10E)=Sof(H10F)=Sof(C102)=Sof(C1J)=Sof(H1J)=Sof(C100)=
 Sof(H100)=Sof(C106)=Sof(H106)=Sof(C105)=Sof(H105)=Sof(C104)=Sof(H104)=1-FVAR(1)
 Sof(C6AA)=Sof(H6AA)=Sof(H6AB)=Sof(H6AC)=Sof(C1B)=Sof(C1C)=Sof(H1C)=Sof(C1D)=
 Sof(H1D)=Sof(C1E)=Sof(H1E)=Sof(C1F)=Sof(H1F)=Sof(C101)=Sof(H101)=FVAR(1)
 Sof(C50)=Sof(H50)=Sof(C1CA)=Sof(H1CA)=Sof(C45)=Sof(H45)=Sof(C49)=Sof(H49)=
 Sof(C47)=Sof(H47)=Sof(C46)=Sof(H46)=Sof(C48)=Sof(H48)=Sof(C44)=Sof(H44)=1-
 FVAR(2)
 Sof(C5AA)=Sof(H5AD)=Sof(C7BA)=Sof(H7BA)=Sof(C2AA)=Sof(H2AD)=Sof(C1AA)=
 Sof(H1AD)=Sof(C3AA)=Sof(H3AD)=Sof(C4AA)=Sof(H4AD)=Sof(C9BA)=Sof(H9BA)=
 Sof(C0CA)=Sof(H0CA)=FVAR(2)
 Sof(C5CA)=Sof(H5CA)=Sof(C6CA)=Sof(H6CA)=Sof(C4CA)=Sof(H4CA)=Sof(C2CA)=
 Sof(H2CA)=Sof(C3CA)=Sof(H3CA)=Sof(C8BA)=Sof(H8BA)=Sof(C5BA)=Sof(H5BA)=
 Sof(C6BA)=Sof(H6BA)=1-FVAR(3)
 Sof(C0BA)=Sof(H0BA)=Sof(C8AA)=Sof(H8AA)=Sof(C0AA)=Sof(H0AA)=Sof(C7AA)=
 Sof(H7AA)=Sof(C3BA)=Sof(H3BA)=Sof(C1BA)=Sof(H1BA)=Sof(C4BA)=Sof(H4BA)=
 Sof(C2BA)=Sof(H2BA)=FVAR(3)
7.a Free rotating group:
 C103(C102,C1J,C100,C106,C105,C104), C6AA(C1B,C1C,C1D,C1E,C1F,C101)
7.b Aromatic/amide H refined with riding coordinates:
 C11(H11), C10(H10), C8(H8), C6(H6), C13(H13), C127(H127), C124(H124),
 C126(H126), C125(H125), C109(H109), C110(H110), C120(H120), C119(H119),
 C118(H118), C117(H117), C112(H112), C111(H111), C113(H113), C116(H116),
 C123(H123), C9AA(H9AA), C37(H37), C35(H35), C36(H36), C32(H32), C33(H33),
 C1J(H1J), C100(H100), C106(H106), C105(H105), C104(H104), C1C(H1C), C1D(H1D),
 C1E(H1E), C1F(H1F), C101(H101), C5AA(H5AD), C7BA(H7BA), C2AA(H2AD), C1AA(H1AD),
  C3AA(H3AD), C4AA(H4AD), C9BA(H9BA), C0CA(H0CA), C50(H50), C1CA(H1CA),
 C45(H45), C49(H49), C47(H47), C46(H46), C48(H48), C44(H44), C0BA(H0BA),
 C8AA(H8AA), C0AA(H0AA), C7AA(H7AA), C3BA(H3BA), C1BA(H1BA), C4BA(H4BA),
 C2BA(H2BA), C5CA(H5CA), C6CA(H6CA), C4CA(H4CA), C2CA(H2CA), C3CA(H3CA),
 C8BA(H8BA), C5BA(H5BA), C6BA(H6BA)
7.c Idealised Me refined as rotating group:
 C30A(H30A,H30B,H30C), C29A(H29A,H29B,H29C), C31A(H31A,H31B,H31C), C28A(H28A,
 H28B,H28C), C27A(H27A,H27B,H27C), C2A(H2AA,H2AB,H2AC), C3A(H3AA,H3AB,H3AC),
 C5A(H5AA,H5AB,H5AC), C4A(H4AA,H4AB,H4AC), C1A(H1AA,H1AB,H1AC), C39A(H39A,H39B,
 H39C), C43A(H43A,H43B,H43C), C16A(H16A,H16B,H16C), C14A(H14A,H14B,H14C),
 C15A(H15A,H15B,H15C), C17A(H17A,H17B,H17C), C40A(H40A,H40B,H40C), C42A(H42A,
 H42B,H42C), C18A(H18A,H18B,H18C), C41A(H41A,H41B,H41C), C107(H10A,H10B,H10C),
 C114(H11A,H11B,H11C), C121(H12A,H12B,H12C), C103(H10D,H10E,H10F), C6AA(H6AA,
 H6AB,H6AC)
;
_olex2_submission_special_instructions 'No special instructions were received'

loop_
_space_group_symop_operation_xyz
'x, y, z'
'-x+1/2, y+1/2, -z+1/2'
'-x, -y, -z'
'x-1/2, -y-1/2, z-1/2'

loop_
_atom_site_label
_atom_site_type_symbol
_atom_site_fract_x
_atom_site_fract_y
_atom_site_fract_z
_atom_site_U_iso_or_equiv
_atom_site_adp_type
_atom_site_occupancy
_atom_site_site_symmetry_order
_atom_site_calc_flag
_atom_site_refinement_flags_posn
_atom_site_refinement_flags_adp
_atom_site_refinement_flags_occupancy
_atom_site_disorder_assembly
_atom_site_disorder_group
Nd3 Nd 0.72661(2) 0.21440(2) 0.73014(2) 0.01671(6) Uani 1 1 d . . . . .
Nd4 Nd 0.67072(2) 0.04709(2) 0.51866(2) 0.01814(6) Uani 1 1 d . . . . .
K7 K 0.83746(6) 0.37480(6) 0.64443(4) 0.0258(2) Uani 1 1 d . . . . .
C30 C 0.7578(2) 0.1190(3) 0.81472(18) 0.0194(10) Uani 1 1 d . . . . .
C27 C 0.7061(2) 0.2223(3) 0.83494(19) 0.0214(10) Uani 1 1 d . . . . .
C29 C 0.6922(2) 0.1091(3) 0.79559(18) 0.0198(10) Uani 1 1 d . . . . .
C30A C 0.8096(2) 0.0642(3) 0.8133(2) 0.0271(11) Uani 1 1 d . . . . .
H30A H 0.814724 0.056593 0.775618 0.041 Uiso 1 1 calc R U . . .
H30B H 0.798357 0.017896 0.828599 0.041 Uiso 1 1 calc R U . . .
H30C H 0.849458 0.082318 0.834755 0.041 Uiso 1 1 calc R U . . .
C28 C 0.6597(2) 0.1725(3) 0.80787(18) 0.0200(10) Uani 1 1 d . . . . .
C29A C 0.6586(2) 0.0397(3) 0.77414(19) 0.0220(10) Uani 1 1 d . . . . .
H29A H 0.630559 0.049646 0.739302 0.033 Uiso 1 1 calc R U . . .
H29B H 0.633375 0.021698 0.800242 0.033 Uiso 1 1 calc R U . . .
H29C H 0.689932 0.002850 0.768959 0.033 Uiso 1 1 calc R U . . .
C31A C 0.8286(3) 0.2179(3) 0.8701(2) 0.0289(12) Uani 1 1 d . . . . .
H31A H 0.862808 0.205575 0.850621 0.043 Uiso 1 1 calc R U . . .
H31B H 0.837345 0.195891 0.906343 0.043 Uiso 1 1 calc R U . . .
H31C H 0.825882 0.270951 0.873419 0.043 Uiso 1 1 calc R U . . .
C28A C 0.5887(2) 0.1817(3) 0.7985(2) 0.0268(11) Uani 1 1 d . . . . .
H28A H 0.578410 0.231582 0.807876 0.040 Uiso 1 1 calc R U . . .
H28B H 0.570690 0.147172 0.821401 0.040 Uiso 1 1 calc R U . . .
H28C H 0.570757 0.172307 0.760215 0.040 Uiso 1 1 calc R U . . .
C27A C 0.6934(3) 0.2944(3) 0.8594(2) 0.0301(12) Uani 1 1 d . . . . .
H27A H 0.729630 0.326938 0.859674 0.045 Uiso 1 1 calc R U . . .
H27B H 0.686912 0.286848 0.896759 0.045 Uiso 1 1 calc R U . . .
H27C H 0.655258 0.316377 0.837813 0.045 Uiso 1 1 calc R U . . .
C31 C 0.7667(2) 0.1890(3) 0.83896(19) 0.0221(10) Uani 1 1 d . . . . .
Nd2 Nd 0.26722(2) 0.17691(2) 0.76840(2) 0.01782(6) Uani 1 1 d . . . . .
Nd1 Nd 0.32116(2) 0.01099(2) 0.98122(2) 0.01996(7) Uani 1 1 d . . . . .
C2 C 0.3380(2) 0.1372(3) 0.69376(19) 0.0187(10) Uani 1 1 d . . . . .
C9 C 0.2708(2) 0.3189(3) 0.79021(15) 0.0258(11) Uani 1 1 d D . . . .
C2A C 0.4087(3) 0.1481(3) 0.7073(2) 0.0308(12) Uani 1 1 d . . . . .
H2AA H 0.418178 0.200167 0.712233 0.046 Uiso 1 1 calc R U . . .
H2AB H 0.428050 0.129219 0.677567 0.046 Uiso 1 1 calc R U . . .
H2AC H 0.426027 0.121890 0.740902 0.046 Uiso 1 1 calc R U . . .
C4 C 0.2408(2) 0.0818(3) 0.68287(18) 0.0196(10) Uani 1 1 d . . . . .
C3A C 0.3390(2) 0.0030(3) 0.72616(19) 0.0217(10) Uani 1 1 d . . . . .
H3AA H 0.364022 0.012144 0.762425 0.033 Uiso 1 1 calc R U . . .
H3AB H 0.367029 -0.013659 0.701910 0.033 Uiso 1 1 calc R U . . .
H3AC H 0.307158 -0.034588 0.728503 0.033 Uiso 1 1 calc R U . . .
C1 C 0.2931(3) 0.1859(3) 0.66532(19) 0.0233(11) Uani 1 1 d . . . . .
C11 C 0.2679(2) 0.2313(2) 0.87140(18) 0.0257(11) Uani 1 1 d D . . . .
H11 H 0.292819 0.225753 0.906727 0.031 Uiso 1 1 calc R U . . .
C7 C 0.1638(2) 0.2633(2) 0.74080(18) 0.0259(11) Uani 1 1 d D . . . .
C10 C 0.2911(2) 0.2872(2) 0.84176(16) 0.0282(12) Uani 1 1 d D . . . .
H10 H 0.329148 0.308292 0.860937 0.034 Uiso 1 1 calc R U . . .
C12 C 0.21700(19) 0.1816(3) 0.86162(17) 0.0264(11) Uani 1 1 d D . . . .
C5A C 0.1713(3) 0.1807(3) 0.6260(2) 0.0294(12) Uani 1 1 d . . . . .
H5AA H 0.136783 0.171727 0.645822 0.044 Uiso 1 1 calc R U . . .
H5AB H 0.162167 0.155899 0.590772 0.044 Uiso 1 1 calc R U . . .
H5AC H 0.175301 0.233218 0.620307 0.044 Uiso 1 1 calc R U . . .
C8 C 0.21698(19) 0.3099(3) 0.74887(18) 0.0281(12) Uani 1 1 d D . . . .
H8 H 0.216407 0.342963 0.719602 0.034 Uiso 1 1 calc R U . . .
C3 C 0.3063(2) 0.0723(3) 0.70406(17) 0.0172(9) Uani 1 1 d . . . . .
C6 C 0.1441(2) 0.2029(2) 0.76827(16) 0.0255(11) Uani 1 1 d D . . . .
H6 H 0.107104 0.180556 0.748324 0.031 Uiso 1 1 calc R U . . .
C5 C 0.2326(2) 0.1518(3) 0.65862(19) 0.0222(10) Uani 1 1 d . . . . .
C13 C 0.1663(2) 0.1679(3) 0.81828(15) 0.0283(12) Uani 1 1 d D . . . .
H13 H 0.141902 0.126334 0.823971 0.034 Uiso 1 1 calc R U . . .
C4A C 0.1897(2) 0.0257(3) 0.6818(2) 0.0279(12) Uani 1 1 d . . . . .
H4AA H 0.194543 0.001963 0.717382 0.042 Uiso 1 1 calc R U . . .
H4AB H 0.192981 -0.010966 0.653946 0.042 Uiso 1 1 calc R U . . .
H4AC H 0.148084 0.049353 0.673270 0.042 Uiso 1 1 calc R U . . .
C1A C 0.3077(3) 0.2587(3) 0.6425(2) 0.0323(13) Uani 1 1 d . . . . .
H1AA H 0.268784 0.287865 0.634346 0.048 Uiso 1 1 calc R U . . .
H1AB H 0.324419 0.251207 0.609057 0.048 Uiso 1 1 calc R U . . .
H1AC H 0.339236 0.284461 0.669167 0.048 Uiso 1 1 calc R U . . .
K1 K 0.15448(5) 0.33934(6) 0.85311(4) 0.0240(2) Uani 1 1 d . . . . .
C41 C 0.6793(2) -0.0974(3) 0.54284(19) 0.0237(11) Uani 1 1 d . . . . .
C42 C 0.7407(3) -0.0797(3) 0.53321(19) 0.0241(11) Uani 1 1 d . . . . .
C39A C 0.7412(3) 0.0202(3) 0.66343(19) 0.0252(11) Uani 1 1 d . . . . .
H39A H 0.701818 0.028854 0.676990 0.038 Uiso 1 1 calc R U . . .
H39B H 0.760473 0.066978 0.656962 0.038 Uiso 1 1 calc R U . . .
H39C H 0.770623 -0.007756 0.690412 0.038 Uiso 1 1 calc R U . . .
C17 C 0.3144(2) -0.1347(3) 0.9594(2) 0.0241(11) Uani 1 1 d . . . . .
C16 C 0.3239(2) -0.0997(3) 0.9103(2) 0.0222(10) Uani 1 1 d . . . . .
C40 C 0.6714(2) -0.0621(3) 0.59132(19) 0.0200(10) Uani 1 1 d . . . . .
C14 C 0.2239(2) -0.0713(3) 0.92466(19) 0.0217(10) Uani 1 1 d . . . . .
C43A C 0.8359(2) -0.0027(3) 0.5833(2) 0.0299(12) Uani 1 1 d . . . . .
H43A H 0.863846 -0.032674 0.609998 0.045 Uiso 1 1 calc R U . . .
H43B H 0.836233 0.047612 0.596457 0.045 Uiso 1 1 calc R U . . .
H43C H 0.850915 -0.003741 0.548640 0.045 Uiso 1 1 calc R U . . .
C16A C 0.3825(3) -0.1063(3) 0.8857(2) 0.0296(12) Uani 1 1 d . . . . .
H16A H 0.376656 -0.078593 0.851679 0.044 Uiso 1 1 calc R U . . .
H16B H 0.389897 -0.157734 0.878247 0.044 Uiso 1 1 calc R U . . .
H16C H 0.419029 -0.086980 0.911089 0.044 Uiso 1 1 calc R U . . .
C18 C 0.2530(2) -0.1182(3) 0.96725(18) 0.0227(11) Uani 1 1 d . . . . .
C14A C 0.1569(3) -0.0443(4) 0.9159(2) 0.0341(13) Uani 1 1 d . . . . .
H14A H 0.129139 -0.079095 0.893159 0.051 Uiso 1 1 calc R U . . .
H14B H 0.154230 0.003225 0.897733 0.051 Uiso 1 1 calc R U . . .
H14C H 0.143467 -0.039371 0.951044 0.051 Uiso 1 1 calc R U . . .
C15A C 0.2524(3) -0.0199(3) 0.83623(19) 0.0267(11) Uani 1 1 d . . . . .
H15A H 0.291995 -0.007342 0.824220 0.040 Uiso 1 1 calc R U . . .
H15B H 0.229077 0.024722 0.841092 0.040 Uiso 1 1 calc R U . . .
H15C H 0.226486 -0.050822 0.808799 0.040 Uiso 1 1 calc R U . . .
C43 C 0.7694(2) -0.0324(3) 0.57518(19) 0.0217(10) Uani 1 1 d . . . . .
C17A C 0.3610(3) -0.1845(3) 0.9936(2) 0.0336(13) Uani 1 1 d . . . . .
H17A H 0.348340 -0.235246 0.985749 0.050 Uiso 1 1 calc R U . . .
H17B H 0.361800 -0.174241 1.032146 0.050 Uiso 1 1 calc R U . . .
H17C H 0.403327 -0.176468 0.985306 0.050 Uiso 1 1 calc R U . . .
C39 C 0.7267(2) -0.0220(3) 0.61128(19) 0.0193(10) Uani 1 1 d . . . . .
C40A C 0.6133(3) -0.0698(3) 0.6172(2) 0.0303(12) Uani 1 1 d . . . . .
H40A H 0.576450 -0.048969 0.593074 0.045 Uiso 1 1 calc R U . . .
H40B H 0.620335 -0.043952 0.652071 0.045 Uiso 1 1 calc R U . . .
H40C H 0.605588 -0.121549 0.623299 0.045 Uiso 1 1 calc R U . . .
C15 C 0.2673(2) -0.0604(3) 0.88924(18) 0.0198(10) Uani 1 1 d . . . . .
S2 S 0.58445(6) 0.13301(7) 0.62983(5) 0.0194(2) Uani 1 1 d . . . . .
S1 S 0.40762(6) 0.09500(7) 0.87023(5) 0.0205(2) Uani 1 1 d . . . . .
O4 O 0.62629(16) 0.1651(2) 0.67562(13) 0.0244(8) Uani 1 1 d . . . . .
O3 O 0.36356(17) 0.1264(2) 0.82548(13) 0.0266(8) Uani 1 1 d . . . . .
O6 O 0.61751(17) 0.10773(19) 0.58792(13) 0.0251(8) Uani 1 1 d . . . . .
O1 O 0.37664(19) 0.0673(2) 0.91260(14) 0.0292(8) Uani 1 1 d . . . . .
C42A C 0.7731(3) -0.1133(3) 0.4912(2) 0.0353(14) Uani 1 1 d . . . . .
H42A H 0.792310 -0.159737 0.504888 0.053 Uiso 1 1 calc R U . . .
H42B H 0.806099 -0.080270 0.483425 0.053 Uiso 1 1 calc R U . . .
H42C H 0.741974 -0.121941 0.457879 0.053 Uiso 1 1 calc R U . . .
C18A C 0.2208(3) -0.1516(3) 1.0097(2) 0.0347(13) Uani 1 1 d . . . . .
H18A H 0.199887 -0.196994 0.995732 0.052 Uiso 1 1 calc R U . . .
H18B H 0.189095 -0.117492 1.018691 0.052 Uiso 1 1 calc R U . . .
H18C H 0.252333 -0.161921 1.042465 0.052 Uiso 1 1 calc R U . . .
C41A C 0.6321(3) -0.1477(3) 0.5092(2) 0.0375(14) Uani 1 1 d . . . . .
H41A H 0.642235 -0.152544 0.472805 0.056 Uiso 1 1 calc R U . . .
H41B H 0.589319 -0.127537 0.506344 0.056 Uiso 1 1 calc R U . . .
H41C H 0.634042 -0.195682 0.526614 0.056 Uiso 1 1 calc R U . . .
O5 O 0.53808(17) 0.0844(2) 0.64369(15) 0.0283(8) Uani 1 1 d . . . . .
O2 O 0.45476(17) 0.0486(2) 0.85490(15) 0.0307(9) Uani 1 1 d . . . . .
F1 F 0.41664(15) 0.21956(17) 0.92317(13) 0.0316(7) Uani 1 1 d . . . . .
F6 F 0.57284(14) 0.26084(17) 0.58033(13) 0.0316(7) Uani 1 1 d . . . . .
F4 F 0.49514(17) 0.1887(2) 0.55656(17) 0.0538(11) Uani 1 1 d . . . . .
F2 F 0.49857(18) 0.1525(3) 0.9398(2) 0.0794(17) Uani 1 1 d . . . . .
F5 F 0.50852(19) 0.2421(2) 0.63441(16) 0.0529(11) Uani 1 1 d . . . . .
C4DA C 0.5380(2) 0.2108(3) 0.5989(2) 0.0263(11) Uani 1 1 d . . . . .
F3 F 0.4756(2) 0.2098(2) 0.8638(2) 0.0775(16) Uani 1 1 d . . . . .
C3DA C 0.4518(3) 0.1739(3) 0.9012(2) 0.0335(13) Uani 1 1 d . . . . .
C127 C 0.5627(3) 0.4458(3) 0.7597(3) 0.0385(14) Uani 1 1 d . . . . .
H127 H 0.606184 0.459035 0.769259 0.046 Uiso 1 1 calc R U . . .
C122 C 0.5167(3) 0.4974(3) 0.7625(3) 0.0374(14) Uani 1 1 d . . . . .
C124 C 0.4377(3) 0.4063(4) 0.7330(3) 0.0501(18) Uani 1 1 d . . . . .
H124 H 0.394328 0.392687 0.724174 0.060 Uiso 1 1 calc R U . . .
C126 C 0.5468(4) 0.3754(4) 0.7434(3) 0.0521(18) Uani 1 1 d . . . . .
H126 H 0.578946 0.340518 0.741325 0.063 Uiso 1 1 calc R U . . .
C125 C 0.4837(4) 0.3561(4) 0.7302(3) 0.057(2) Uani 1 1 d . . . . .
H125 H 0.472351 0.307590 0.719139 0.068 Uiso 1 1 calc R U . . .
C108 C 0.9701(3) 0.0324(4) 0.9135(3) 0.0516(19) Uani 1 1 d . . . . .
C109 C 0.9493(4) 0.0654(5) 0.9550(3) 0.059(2) Uani 1 1 d . . . . .
H109 H 0.925342 0.036887 0.975559 0.071 Uiso 1 1 calc R U . . .
C110 C 0.9598(4) 0.1352(5) 0.9693(4) 0.070(2) Uani 1 1 d . . . . .
H110 H 0.942762 0.155189 0.998467 0.084 Uiso 1 1 calc R U . . .
C120 C 0.9947(2) 0.3951(3) 0.6986(2) 0.0254(11) Uani 1 1 d . . . . .
H120 H 0.992359 0.411489 0.662305 0.030 Uiso 1 1 calc R U . . .
C119 C 0.9959(2) 0.4456(3) 0.7399(2) 0.0287(12) Uani 1 1 d . . . . .
H119 H 0.994503 0.496231 0.731625 0.034 Uiso 1 1 calc R U . . .
C118 C 0.9991(2) 0.4229(3) 0.7931(2) 0.0292(12) Uani 1 1 d . . . . .
H118 H 0.999364 0.457488 0.821419 0.035 Uiso 1 1 calc R U . . .
C117 C 1.0019(2) 0.3490(3) 0.8044(2) 0.0272(12) Uani 1 1 d . . . . .
H117 H 1.004557 0.332780 0.840736 0.033 Uiso 1 1 calc R U . . .
C112 C 1.0198(4) 0.1507(5) 0.9011(4) 0.071(2) Uani 1 1 d . . . . .
H112 H 1.045850 0.181416 0.884070 0.085 Uiso 1 1 calc R U . . .
C111 C 0.9939(4) 0.1756(5) 0.9425(4) 0.069(2) Uani 1 1 d . . . . .
H111 H 1.000736 0.225196 0.952933 0.083 Uiso 1 1 calc R U . . .
C113 C 1.0075(4) 0.0771(6) 0.8830(3) 0.076(3) Uani 1 1 d . . . . .
H113 H 1.022927 0.058286 0.852579 0.091 Uiso 1 1 calc R U . . .
C107 C 0.9576(5) -0.0464(5) 0.8981(5) 0.105(4) Uani 1 1 d . . . . .
H10A H 0.934819 -0.069475 0.924111 0.157 Uiso 1 1 calc R U . . .
H10B H 0.997992 -0.071580 0.898821 0.157 Uiso 1 1 calc R U . . .
H10C H 0.931885 -0.049238 0.861529 0.157 Uiso 1 1 calc R U . . .
C115 C 0.9968(2) 0.3208(3) 0.7096(2) 0.0251(11) Uani 1 1 d . . . . .
C116 C 1.0009(2) 0.2986(3) 0.7632(2) 0.0255(11) Uani 1 1 d . . . . .
H116 H 1.003057 0.248033 0.771627 0.031 Uiso 1 1 calc R U . . .
C114 C 0.9933(3) 0.2661(3) 0.6639(2) 0.0321(12) Uani 1 1 d . . . . .
H11A H 0.953480 0.238750 0.660026 0.048 Uiso 1 1 calc R U . . .
H11B H 1.029143 0.232267 0.672181 0.048 Uiso 1 1 calc R U . . .
H11C H 0.995021 0.291745 0.629873 0.048 Uiso 1 1 calc R U . . .
C123 C 0.4539(3) 0.4768(4) 0.7487(3) 0.0412(15) Uani 1 1 d . . . . .
H123 H 0.421441 0.511614 0.750014 0.049 Uiso 1 1 calc R U . . .
C121 C 0.5344(4) 0.5737(4) 0.7803(4) 0.070(2) Uani 1 1 d . . . . .
H12A H 0.580451 0.579619 0.784715 0.105 Uiso 1 1 calc R U . . .
H12B H 0.521159 0.583269 0.815047 0.105 Uiso 1 1 calc R U . . .
H12C H 0.513251 0.608056 0.752878 0.105 Uiso 1 1 calc R U . . .
H7 H 0.139(2) 0.271(3) 0.707(2) 0.012(12) Uiso 1 1 d . . . . .
C34 C 0.6995(3) 0.3283(2) 0.66001(19) 0.0252(11) Uani 1 1 d D . . . .
C9AA C 0.8317(2) 0.2979(2) 0.75469(18) 0.0226(10) Uani 1 1 d D . . . .
H9AA H 0.863304 0.308021 0.785740 0.027 Uiso 1 1 calc R U . . .
C38 C 0.8481(2) 0.2386(2) 0.72431(16) 0.0242(11) Uani 1 1 d D . . . .
C37 C 0.8222(2) 0.2065(3) 0.67396(15) 0.0247(11) Uani 1 1 d D . . . .
H37 H 0.845435 0.165263 0.665656 0.030 Uiso 1 1 calc R U . . .
C35 C 0.7192(2) 0.2732(2) 0.62763(18) 0.0251(11) Uani 1 1 d D . . . .
H35 H 0.691796 0.269344 0.593271 0.030 Uiso 1 1 calc R U . . .
C36 C 0.76916(18) 0.2224(2) 0.63330(17) 0.0249(11) Uani 1 1 d D . . . .
H36 H 0.766495 0.191536 0.602467 0.030 Uiso 1 1 calc R U . . .
C32 C 0.7797(2) 0.3459(2) 0.7501(2) 0.0257(11) Uani 1 1 d D . . . .
H32 H 0.783509 0.378154 0.780178 0.031 Uiso 1 1 calc R U . . .
H9 H 0.298(2) 0.359(3) 0.781(2) 0.022(14) Uiso 1 1 d . . . . .
H34 H 0.662(3) 0.347(3) 0.642(2) 0.030(16) Uiso 1 1 d . . . . .
H38 H 0.882(3) 0.217(3) 0.742(2) 0.024(15) Uiso 1 1 d . . . . .
C33 C 0.7236(2) 0.3581(3) 0.7122(2) 0.0257(11) Uani 1 1 d . . . . .
H33 H 0.696425 0.393152 0.723787 0.031 Uiso 1 1 calc R U . . .
H12 H 0.218(2) 0.146(3) 0.8899(19) 0.012(12) Uiso 1 1 d . . . . .
C103 C 0.4867(7) 0.4055(8) 1.0629(4) 0.067(5) Uiso 0.503(19) 1 d G . P A -2
H10D H 0.512787 0.367143 1.083255 0.101 Uiso 0.503(19) 1 calc R U P A -2
H10E H 0.442546 0.399424 1.067114 0.101 Uiso 0.503(19) 1 calc R U P A -2
H10F H 0.502219 0.453297 1.076980 0.101 Uiso 0.503(19) 1 calc R U P A -2
C102 C 0.4908(4) 0.4002(6) 1.0039(4) 0.041(3) Uiso 0.503(19) 1 d G . P A -2
C1J C 0.5344(5) 0.3540(6) 0.9865(4) 0.033(6) Uiso 0.503(19) 1 d G . P A -2
H1J H 0.561266 0.324561 1.012261 0.040 Uiso 0.503(19) 1 calc R U P A -2
C100 C 0.5392(7) 0.3503(9) 0.9322(4) 0.074(10) Uiso 0.503(19) 1 d G . P A -2
H100 H 0.569265 0.318388 0.921014 0.089 Uiso 0.503(19) 1 calc R U P A -2
C106 C 0.5004(7) 0.3929(10) 0.8940(3) 0.088(9) Uiso 0.503(19) 1 d G . P A -2
H106 H 0.503728 0.390481 0.856771 0.106 Uiso 0.503(19) 1 calc R U P A -2
C105 C 0.4565(7) 0.4391(10) 0.9108(4) 0.103(8) Uiso 0.503(19) 1 d G . P A -2
H105 H 0.429655 0.468335 0.884905 0.123 Uiso 0.503(19) 1 calc R U P A -2
C104 C 0.4519(6) 0.4425(9) 0.9652(5) 0.085(6) Uiso 0.503(19) 1 d G . P A -2
H104 H 0.421744 0.474281 0.976288 0.102 Uiso 0.503(19) 1 calc R U P A -2
C6AA C 0.4577(8) 0.3729(10) 1.0502(4) 0.093(7) Uiso 0.497(19) 1 d G . P A -1
H6AA H 0.449369 0.422208 1.062105 0.139 Uiso 0.497(19) 1 calc R U P A -1
H6AB H 0.492963 0.351416 1.075837 0.139 Uiso 0.497(19) 1 calc R U P A -1
H6AC H 0.419712 0.342784 1.048755 0.139 Uiso 0.497(19) 1 calc R U P A -1
C1B C 0.4746(5) 0.3763(6) 0.9948(3) 0.049(4) Uiso 0.497(19) 1 d G . P A -1
C1C C 0.4327(4) 0.4059(7) 0.9510(4) 0.048(4) Uiso 0.497(19) 1 d G . P A -1
H1C H 0.393357 0.425243 0.956508 0.057 Uiso 0.497(19) 1 calc R U P A -1
C1D C 0.4476(4) 0.4077(6) 0.8994(3) 0.042(4) Uiso 0.497(19) 1 d G . P A -1
H1D H 0.418473 0.428002 0.869930 0.050 Uiso 0.497(19) 1 calc R U P A -1
C1E C 0.5050(4) 0.3798(6) 0.8907(3) 0.029(3) Uiso 0.497(19) 1 d G . P A -1
H1E H 0.515232 0.380950 0.855358 0.035 Uiso 0.497(19) 1 calc R U P A -1
C1F C 0.5472(4) 0.3504(7) 0.9340(4) 0.036(5) Uiso 0.497(19) 1 d G . P A -1
H1F H 0.586662 0.331265 0.928394 0.044 Uiso 0.497(19) 1 calc R U P A -1
C101 C 0.5320(5) 0.3488(7) 0.9854(3) 0.081(13) Uiso 0.497(19) 1 d G . P A -1
H101 H 0.561296 0.328498 1.014800 0.097 Uiso 0.497(19) 1 calc R U P A -1
C5AA C 0.6835(7) 0.0121(7) 0.4168(4) 0.0207(6) Uani 0.514(12) 1 d . . P B 1
H5AD H 0.695050 -0.029787 0.398554 0.025 Uiso 0.514(12) 1 calc R U P B 1
C7BA C 0.7363(6) 0.0560(8) 0.4374(5) 0.0207(6) Uani 0.514(12) 1 d . . P B 1
H7BA H 0.774994 0.036380 0.430612 0.025 Uiso 0.514(12) 1 calc R U P B 1
C2AA C 0.7029(8) 0.1763(7) 0.4821(4) 0.0207(6) Uani 0.514(12) 1 d . . P B 1
H2AD H 0.724733 0.216540 0.500901 0.025 Uiso 0.514(12) 1 calc R U P B 1
C1AA C 0.6176(7) 0.0148(7) 0.4164(4) 0.0207(6) Uani 0.514(12) 1 d . . P B 1
H1AD H 0.596136 -0.028020 0.401541 0.025 Uiso 0.514(12) 1 calc R U P B 1
C3AA C 0.5847(6) 0.1362(8) 0.4560(4) 0.0207(6) Uani 0.514(12) 1 d . . P B 1
H3AD H 0.545383 0.158021 0.459031 0.025 Uiso 0.514(12) 1 calc R U P B 1
C4AA C 0.6361(8) 0.1818(6) 0.4758(4) 0.0207(6) Uani 0.514(12) 1 d . . P B 1
H4AD H 0.623084 0.227436 0.487875 0.025 Uiso 0.514(12) 1 calc R U P B 1
C9BA C 0.5767(6) 0.0660(8) 0.4328(4) 0.0207(6) Uani 0.514(12) 1 d . . P B 1
H9BA H 0.533951 0.049872 0.427011 0.025 Uiso 0.514(12) 1 calc R U P B 1
C0CA C 0.7445(5) 0.1227(9) 0.4660(5) 0.0207(6) Uani 0.514(12) 1 d . . P B 1
H0CA H 0.787968 0.134997 0.477336 0.025 Uiso 0.514(12) 1 calc R U P B 1
C50 C 0.7043(7) 0.0273(8) 0.4214(5) 0.0207(6) Uani 0.486(12) 1 d . . P B 2
H50 H 0.726781 -0.007151 0.403958 0.025 Uiso 0.486(12) 1 calc R U P B 2
C1CA C 0.7447(6) 0.0820(9) 0.4477(5) 0.0207(6) Uani 0.486(12) 1 d . . P B 2
H1CA H 0.788218 0.072699 0.447756 0.025 Uiso 0.486(12) 1 calc R U P B 2
C45 C 0.6774(9) 0.1859(6) 0.4815(4) 0.0207(6) Uani 0.486(12) 1 d . . P B 2
H45 H 0.685556 0.232256 0.498232 0.025 Uiso 0.486(12) 1 calc R U P B 2
C49 C 0.6396(7) 0.0104(7) 0.4142(4) 0.0207(6) Uani 0.486(12) 1 d . . P B 2
H49 H 0.630355 -0.035215 0.396641 0.025 Uiso 0.486(12) 1 calc R U P B 2
C47 C 0.5750(6) 0.1104(9) 0.4476(5) 0.0207(6) Uani 0.486(12) 1 d . . P B 2
H47 H 0.531355 0.118615 0.447607 0.025 Uiso 0.486(12) 1 calc R U P B 2
C46 C 0.6130(8) 0.1694(8) 0.4692(5) 0.0207(6) Uani 0.486(12) 1 d . . P B 2
H46 H 0.588004 0.208891 0.477929 0.025 Uiso 0.486(12) 1 calc R U P B 2
C48 C 0.5860(6) 0.0431(8) 0.4261(4) 0.0207(6) Uani 0.486(12) 1 d . . P B 2
H48 H 0.549161 0.013502 0.417970 0.025 Uiso 0.486(12) 1 calc R U P B 2
C44 C 0.7341(7) 0.1492(9) 0.4747(5) 0.0207(6) Uani 0.486(12) 1 d . . P B 2
H44 H 0.771903 0.173501 0.491039 0.025 Uiso 0.486(12) 1 calc R U P B 2
C0BA C 0.2969(14) -0.0140(10) 1.0803(7) 0.026(4) Uani 0.395(15) 1 d . U P C 1
H0BA H 0.280018 -0.052640 1.098483 0.031 Uiso 0.395(15) 1 calc R U P C 1
C8AA C 0.3631(14) -0.0194(10) 1.0846(7) 0.026(4) Uani 0.395(15) 1 d . U P C 1
H8AA H 0.379590 -0.064153 1.100280 0.031 Uiso 0.395(15) 1 calc R U P C 1
C0AA C 0.4099(8) 0.0939(14) 1.0468(8) 0.022(4) Uani 0.395(15) 1 d . U P C 1
H0AA H 0.451316 0.109564 1.043824 0.027 Uiso 0.395(15) 1 calc R U P C 1
C7AA C 0.4101(10) 0.0257(14) 1.0711(8) 0.025(4) Uani 0.395(15) 1 d . U P C 1
H7AA H 0.451383 0.005346 1.080546 0.029 Uiso 0.395(15) 1 calc R U P C 1
C3BA C 0.2995(13) 0.1479(9) 1.0165(6) 0.021(3) Uani 0.395(15) 1 d . U P C 1
H3BA H 0.284291 0.191453 0.998025 0.025 Uiso 0.395(15) 1 calc R U P C 1
C1BA C 0.2482(10) 0.0368(13) 1.0546(8) 0.028(4) Uani 0.395(15) 1 d . U P C 1
H1BA H 0.206631 0.021412 1.057334 0.033 Uiso 0.395(15) 1 calc R U P C 1
C4BA C 0.3630(12) 0.1454(11) 1.0256(7) 0.022(4) Uani 0.395(15) 1 d . U P C 1
H4BA H 0.380859 0.189340 1.015245 0.026 Uiso 0.395(15) 1 calc R U P C 1
C2BA C 0.2485(8) 0.1038(13) 1.0265(7) 0.024(4) Uani 0.395(15) 1 d . U P C 1
H2BA H 0.207586 0.122441 1.011827 0.029 Uiso 0.395(15) 1 calc R U P C 1
C5CA C 0.2721(9) 0.1310(8) 1.0170(4) 0.028(3) Uani 0.605(15) 1 d . U P C 2
H5CA H 0.242597 0.164951 0.998071 0.034 Uiso 0.605(15) 1 calc R U P C 2
C6CA C 0.3350(10) 0.1511(6) 1.0178(5) 0.031(3) Uani 0.605(15) 1 d . U P C 2
H6CA H 0.338588 0.197528 1.001836 0.037 Uiso 0.605(15) 1 calc R U P C 2
C4CA C 0.2424(5) 0.0716(10) 1.0379(5) 0.029(3) Uani 0.605(15) 1 d . U P C 2
H4CA H 0.197509 0.075124 1.030097 0.035 Uiso 0.605(15) 1 calc R U P C 2
C2CA C 0.3253(8) -0.0257(5) 1.0851(4) 0.018(2) Uani 0.605(15) 1 d . U P C 2
H2CA H 0.323059 -0.070717 1.103369 0.022 Uiso 0.605(15) 1 calc R U P C 2
C3CA C 0.2640(6) 0.0070(7) 1.0682(4) 0.021(2) Uani 0.605(15) 1 d . U P C 2
H3CA H 0.230752 -0.019615 1.079460 0.025 Uiso 0.605(15) 1 calc R U P C 2
C8BA C 0.3879(6) -0.0073(8) 1.0811(5) 0.022(2) Uani 0.605(15) 1 d . U P C 2
H8BA H 0.417467 -0.044184 1.095156 0.026 Uiso 0.605(15) 1 calc R U P C 2
C5BA C 0.3936(8) 0.1188(8) 1.0367(5) 0.026(3) Uani 0.605(15) 1 d . U P C 2
H5BA H 0.427412 0.149895 1.031565 0.031 Uiso 0.605(15) 1 calc R U P C 2
C6BA C 0.4166(5) 0.0526(10) 1.0613(6) 0.024(3) Uani 0.605(15) 1 d . U P C 2
H6BA H 0.461289 0.047715 1.065220 0.029 Uiso 0.605(15) 1 calc R U P C 2

loop_
_atom_site_aniso_label
_atom_site_aniso_U_11
_atom_site_aniso_U_22
_atom_site_aniso_U_33
_atom_site_aniso_U_23
_atom_site_aniso_U_13
_atom_site_aniso_U_12
Nd3 0.02071(13) 0.01668(12) 0.01302(11) 0.00100(9) 0.00385(9) -0.00205(10)
Nd4 0.02436(14) 0.01805(13) 0.01230(12) 0.00106(10) 0.00416(10) 0.00172(10)
K7 0.0335(6) 0.0254(6) 0.0190(5) 0.0041(4) 0.0060(4) -0.0069(5)
C30 0.024(3) 0.023(2) 0.012(2) 0.0052(19) 0.0057(18) 0.004(2)
C27 0.032(3) 0.017(2) 0.016(2) -0.0007(19) 0.007(2) -0.004(2)
C29 0.027(3) 0.018(2) 0.015(2) 0.0018(18) 0.0047(19) 0.001(2)
C30A 0.026(3) 0.032(3) 0.023(2) 0.006(2) 0.003(2) 0.004(2)
C28 0.032(3) 0.018(2) 0.011(2) 0.0004(18) 0.0072(19) 0.002(2)
C29A 0.031(3) 0.018(2) 0.016(2) 0.0008(19) 0.005(2) -0.001(2)
C31A 0.033(3) 0.037(3) 0.015(2) 0.003(2) 0.001(2) -0.009(2)
C28A 0.027(3) 0.025(3) 0.029(3) 0.003(2) 0.009(2) 0.005(2)
C27A 0.043(3) 0.026(3) 0.023(3) -0.008(2) 0.012(2) -0.002(2)
C31 0.025(3) 0.025(3) 0.016(2) 0.002(2) 0.0042(19) -0.003(2)
Nd2 0.02289(14) 0.01738(13) 0.01387(12) -0.00120(10) 0.00515(10) 0.00316(10)
Nd1 0.02940(15) 0.01836(13) 0.01195(12) -0.00141(10) 0.00341(10) 0.00224(11)
C2 0.017(2) 0.019(2) 0.021(2) -0.0033(19) 0.0068(19) 0.0040(19)
C9 0.034(3) 0.021(3) 0.026(3) 0.000(2) 0.015(2) 0.000(2)
C2A 0.031(3) 0.032(3) 0.033(3) -0.001(2) 0.015(2) 0.000(2)
C4 0.023(3) 0.020(2) 0.016(2) -0.0029(19) 0.0052(19) 0.000(2)
C3A 0.028(3) 0.020(2) 0.018(2) -0.0015(19) 0.007(2) 0.003(2)
C1 0.033(3) 0.021(3) 0.017(2) -0.002(2) 0.009(2) 0.000(2)
C11 0.032(3) 0.031(3) 0.014(2) -0.006(2) 0.003(2) 0.012(2)
C7 0.032(3) 0.030(3) 0.015(2) -0.003(2) 0.002(2) 0.011(2)
C10 0.027(3) 0.025(3) 0.033(3) -0.012(2) 0.004(2) 0.005(2)
C12 0.040(3) 0.025(3) 0.017(2) 0.005(2) 0.012(2) 0.009(2)
C5A 0.033(3) 0.036(3) 0.018(2) -0.005(2) 0.004(2) 0.010(2)
C8 0.042(3) 0.025(3) 0.018(2) -0.001(2) 0.008(2) 0.006(2)
C3 0.023(2) 0.017(2) 0.012(2) -0.0010(18) 0.0076(18) -0.0005(19)
C6 0.026(3) 0.025(3) 0.026(3) -0.004(2) 0.005(2) 0.003(2)
C5 0.026(3) 0.025(3) 0.017(2) -0.002(2) 0.0066(19) 0.006(2)
C13 0.031(3) 0.028(3) 0.030(3) 0.002(2) 0.014(2) 0.002(2)
C4A 0.026(3) 0.035(3) 0.022(3) -0.004(2) 0.004(2) -0.003(2)
C1A 0.049(4) 0.021(3) 0.031(3) 0.003(2) 0.017(3) 0.000(2)
K1 0.0280(6) 0.0250(6) 0.0194(5) -0.0039(4) 0.0060(4) 0.0037(5)
C41 0.025(3) 0.024(3) 0.019(2) 0.003(2) -0.003(2) 0.003(2)
C42 0.035(3) 0.020(2) 0.017(2) 0.0015(19) 0.004(2) 0.005(2)
C39A 0.031(3) 0.025(3) 0.019(2) 0.004(2) 0.003(2) 0.004(2)
C17 0.027(3) 0.019(2) 0.025(3) 0.004(2) 0.001(2) 0.002(2)
C16 0.026(3) 0.019(2) 0.022(2) -0.007(2) 0.005(2) -0.002(2)
C40 0.025(3) 0.017(2) 0.018(2) 0.0042(19) 0.0058(19) 0.004(2)
C14 0.025(3) 0.025(3) 0.015(2) -0.0003(19) 0.0037(19) -0.003(2)
C43A 0.024(3) 0.036(3) 0.031(3) 0.002(2) 0.008(2) -0.001(2)
C16A 0.027(3) 0.022(3) 0.041(3) -0.010(2) 0.011(2) 0.000(2)
C18 0.031(3) 0.025(3) 0.012(2) -0.0019(19) 0.0019(19) -0.005(2)
C14A 0.028(3) 0.048(4) 0.027(3) -0.004(3) 0.005(2) 0.002(3)
C15A 0.039(3) 0.026(3) 0.016(2) 0.001(2) 0.007(2) 0.001(2)
C43 0.024(3) 0.024(3) 0.018(2) 0.005(2) 0.0059(19) 0.001(2)
C17A 0.046(4) 0.019(3) 0.029(3) 0.000(2) -0.010(3) 0.003(2)
C39 0.023(3) 0.019(2) 0.017(2) 0.0065(19) 0.0053(19) 0.0036(19)
C40A 0.027(3) 0.028(3) 0.038(3) 0.012(2) 0.012(2) 0.003(2)
C15 0.025(3) 0.020(2) 0.014(2) -0.0019(19) 0.0047(19) -0.001(2)
S2 0.0214(6) 0.0216(6) 0.0156(5) -0.0015(5) 0.0043(4) -0.0007(5)
S1 0.0209(6) 0.0220(6) 0.0181(5) -0.0025(5) 0.0024(5) 0.0000(5)
O4 0.0275(19) 0.030(2) 0.0152(16) 0.0005(14) 0.0021(14) -0.0059(16)
O3 0.029(2) 0.031(2) 0.0187(17) -0.0006(15) 0.0026(15) 0.0086(16)
O6 0.033(2) 0.0262(19) 0.0166(16) 0.0016(14) 0.0069(15) 0.0072(16)
O1 0.046(2) 0.027(2) 0.0167(17) -0.0025(15) 0.0096(16) -0.0075(17)
C42A 0.045(4) 0.036(3) 0.026(3) -0.001(2) 0.012(3) 0.021(3)
C18A 0.046(4) 0.035(3) 0.024(3) -0.001(2) 0.008(2) -0.015(3)
C41A 0.048(4) 0.022(3) 0.037(3) 0.001(2) -0.007(3) -0.004(3)
O5 0.027(2) 0.0254(19) 0.033(2) -0.0026(16) 0.0062(16) -0.0083(16)
O2 0.027(2) 0.032(2) 0.031(2) -0.0050(17) -0.0004(16) 0.0073(16)
F1 0.0319(17) 0.0295(17) 0.0344(17) -0.0136(14) 0.0087(14) -0.0028(14)
F6 0.0289(17) 0.0287(17) 0.0355(17) 0.0104(14) 0.0017(13) 0.0010(13)
F4 0.042(2) 0.039(2) 0.065(3) 0.0020(19) -0.0289(19) -0.0012(17)
F2 0.035(2) 0.073(3) 0.112(4) -0.054(3) -0.035(2) 0.016(2)
F5 0.069(3) 0.041(2) 0.061(2) 0.0132(19) 0.041(2) 0.0263(19)
C4DA 0.026(3) 0.026(3) 0.028(3) -0.002(2) 0.005(2) 0.000(2)
F3 0.093(3) 0.063(3) 0.098(4) -0.044(3) 0.074(3) -0.050(3)
C3DA 0.028(3) 0.032(3) 0.042(3) -0.013(3) 0.009(3) 0.000(2)
C127 0.032(3) 0.040(4) 0.042(3) 0.009(3) 0.005(3) 0.001(3)
C122 0.045(4) 0.027(3) 0.039(3) 0.000(3) 0.006(3) -0.003(3)
C124 0.037(4) 0.061(5) 0.054(4) -0.013(4) 0.012(3) -0.016(3)
C126 0.055(5) 0.039(4) 0.069(5) 0.001(3) 0.027(4) 0.011(3)
C125 0.072(5) 0.032(4) 0.071(5) -0.015(4) 0.022(4) -0.019(4)
C108 0.048(4) 0.033(4) 0.062(5) -0.001(3) -0.021(4) 0.007(3)
C109 0.046(4) 0.078(6) 0.052(4) 0.009(4) 0.011(3) 0.003(4)
C110 0.068(6) 0.076(6) 0.062(5) -0.015(5) 0.000(4) -0.001(5)
C120 0.019(3) 0.033(3) 0.023(2) 0.006(2) 0.003(2) -0.004(2)
C119 0.021(3) 0.027(3) 0.038(3) 0.003(2) 0.004(2) 0.000(2)
C118 0.020(3) 0.038(3) 0.030(3) -0.010(2) 0.007(2) 0.001(2)
C117 0.017(3) 0.043(3) 0.021(2) 0.002(2) 0.003(2) 0.002(2)
C112 0.054(5) 0.081(7) 0.081(6) 0.015(5) 0.021(4) -0.011(5)
C111 0.048(5) 0.072(6) 0.084(6) -0.017(5) 0.005(4) -0.014(4)
C113 0.060(5) 0.121(9) 0.044(4) -0.013(5) 0.006(4) 0.041(6)
C107 0.098(8) 0.062(6) 0.128(9) -0.027(6) -0.048(7) 0.018(6)
C115 0.014(2) 0.034(3) 0.027(3) -0.006(2) 0.004(2) -0.003(2)
C116 0.018(3) 0.026(3) 0.032(3) 0.004(2) 0.003(2) -0.002(2)
C114 0.032(3) 0.037(3) 0.028(3) -0.004(2) 0.008(2) -0.004(3)
C123 0.036(3) 0.048(4) 0.042(3) 0.002(3) 0.014(3) 0.010(3)
C121 0.092(7) 0.033(4) 0.089(6) -0.018(4) 0.025(5) -0.010(4)
C34 0.026(3) 0.022(3) 0.027(3) 0.014(2) 0.004(2) 0.000(2)
C9AA 0.026(3) 0.026(3) 0.015(2) 0.001(2) 0.0029(19) -0.007(2)
C38 0.022(3) 0.026(3) 0.024(3) 0.006(2) 0.003(2) -0.003(2)
C37 0.026(3) 0.021(3) 0.029(3) 0.001(2) 0.010(2) -0.001(2)
C35 0.023(3) 0.033(3) 0.018(2) 0.009(2) 0.000(2) -0.007(2)
C36 0.033(3) 0.026(3) 0.019(2) -0.003(2) 0.012(2) -0.011(2)
C32 0.035(3) 0.021(3) 0.025(3) -0.004(2) 0.014(2) -0.007(2)
C33 0.029(3) 0.012(2) 0.039(3) 0.008(2) 0.014(2) 0.002(2)
C5AA 0.0264(18) 0.0224(17) 0.0132(10) -0.0005(10) 0.0034(11) -0.0003(14)
C7BA 0.0264(18) 0.0224(17) 0.0132(10) -0.0005(10) 0.0034(11) -0.0003(14)
C2AA 0.0264(18) 0.0224(17) 0.0132(10) -0.0005(10) 0.0034(11) -0.0003(14)
C1AA 0.0264(18) 0.0224(17) 0.0132(10) -0.0005(10) 0.0034(11) -0.0003(14)
C3AA 0.0264(18) 0.0224(17) 0.0132(10) -0.0005(10) 0.0034(11) -0.0003(14)
C4AA 0.0264(18) 0.0224(17) 0.0132(10) -0.0005(10) 0.0034(11) -0.0003(14)
C9BA 0.0264(18) 0.0224(17) 0.0132(10) -0.0005(10) 0.0034(11) -0.0003(14)
C0CA 0.0264(18) 0.0224(17) 0.0132(10) -0.0005(10) 0.0034(11) -0.0003(14)
C50 0.0264(18) 0.0224(17) 0.0132(10) -0.0005(10) 0.0034(11) -0.0003(14)
C1CA 0.0264(18) 0.0224(17) 0.0132(10) -0.0005(10) 0.0034(11) -0.0003(14)
C45 0.0264(18) 0.0224(17) 0.0132(10) -0.0005(10) 0.0034(11) -0.0003(14)
C49 0.0264(18) 0.0224(17) 0.0132(10) -0.0005(10) 0.0034(11) -0.0003(14)
C47 0.0264(18) 0.0224(17) 0.0132(10) -0.0005(10) 0.0034(11) -0.0003(14)
C46 0.0264(18) 0.0224(17) 0.0132(10) -0.0005(10) 0.0034(11) -0.0003(14)
C48 0.0264(18) 0.0224(17) 0.0132(10) -0.0005(10) 0.0034(11) -0.0003(14)
C44 0.0264(18) 0.0224(17) 0.0132(10) -0.0005(10) 0.0034(11) -0.0003(14)
C0BA 0.045(8) 0.020(7) 0.016(8) -0.002(5) 0.016(10) 0.006(7)
C8AA 0.044(8) 0.027(7) 0.008(6) -0.005(5) 0.011(9) 0.008(7)
C0AA 0.028(6) 0.027(9) 0.009(9) -0.009(7) -0.005(6) 0.001(5)
C7AA 0.036(7) 0.029(10) 0.008(9) -0.006(7) 0.002(6) 0.007(6)
C3BA 0.031(7) 0.021(7) 0.012(6) -0.003(5) 0.005(8) 0.004(6)
C1BA 0.039(7) 0.019(9) 0.027(11) -0.003(7) 0.009(7) 0.000(5)
C4BA 0.031(7) 0.025(7) 0.009(8) -0.007(5) 0.003(8) 0.003(5)
C2BA 0.033(6) 0.021(9) 0.021(9) -0.003(6) 0.009(6) 0.004(5)
C5CA 0.043(5) 0.023(6) 0.018(5) -0.006(4) 0.003(6) 0.013(5)
C6CA 0.047(6) 0.023(5) 0.021(6) -0.003(4) 0.003(8) 0.006(5)
C4CA 0.033(5) 0.031(7) 0.023(7) -0.003(5) 0.006(4) 0.015(4)
C2CA 0.025(5) 0.018(4) 0.014(4) 0.000(3) 0.011(6) 0.007(4)
C3CA 0.024(4) 0.021(6) 0.020(6) -0.009(4) 0.010(4) 0.010(4)
C8BA 0.022(4) 0.025(5) 0.019(5) 0.006(4) 0.007(5) 0.008(4)
C5BA 0.039(5) 0.023(6) 0.014(6) -0.003(4) 0.000(6) -0.006(4)
C6BA 0.027(4) 0.030(7) 0.014(6) 0.002(5) 0.004(3) -0.003(3)

loop_
_atom_type_symbol
_atom_type_description
_atom_type_scat_dispersion_real
_atom_type_scat_dispersion_imag
_atom_type_scat_source
C C 0.0033 0.0016 'International Tables Vol C Tables 4.2.6.8 and 6.1.1.4'
H H 0.0000 0.0000 'International Tables Vol C Tables 4.2.6.8 and 6.1.1.4'
F F 0.0171 0.0103 'International Tables Vol C Tables 4.2.6.8 and 6.1.1.4'
K K 0.2009 0.2494 'International Tables Vol C Tables 4.2.6.8 and 6.1.1.4'
Nd Nd -0.1943 3.0179 'International Tables Vol C Tables 4.2.6.8 and 6.1.1.4'
O O 0.0106 0.0060 'International Tables Vol C Tables 4.2.6.8 and 6.1.1.4'
S S 0.1246 0.1234 'International Tables Vol C Tables 4.2.6.8 and 6.1.1.4'

loop_
_geom_angle_atom_site_label_1
_geom_angle_atom_site_label_2
_geom_angle_atom_site_label_3
_geom_angle
_geom_angle_site_symmetry_1
_geom_angle_site_symmetry_3
_geom_angle_publ_flag
C29 C30 Nd3 74.6(3) . . ?
C29 C30 C30A 126.9(5) . . ?
C29 C30 C31 107.9(4) . . ?
C30A C30 Nd3 119.0(3) . . ?
C31 C30 Nd3 75.3(3) . . ?
C31 C30 C30A 125.1(5) . . ?
C28 C27 Nd3 74.6(3) . . ?
C28 C27 C27A 126.4(5) . . ?
C27A C27 Nd3 120.7(3) . . ?
C31 C27 Nd3 74.8(3) . . ?
C31 C27 C28 107.8(4) . . ?
C31 C27 C27A 125.6(5) . . ?
C30 C29 Nd3 75.4(3) . . ?
C30 C29 C28 108.7(4) . . ?
C30 C29 C29A 127.6(4) . . ?
C28 C29 Nd3 75.4(3) . . ?
C28 C29 C29A 123.0(4) . . ?
C29A C29 Nd3 123.3(3) . . ?
C30 C30A H30A 109.5 . . ?
C30 C30A H30B 109.5 . . ?
C30 C30A H30C 109.5 . . ?
H30A C30A H30B 109.5 . . ?
H30A C30A H30C 109.5 . . ?
H30B C30A H30C 109.5 . . ?
C27 C28 Nd3 75.3(3) . . ?
C27 C28 C28A 126.7(4) . . ?
C29 C28 Nd3 74.5(3) . . ?
C29 C28 C27 107.5(4) . . ?
C29 C28 C28A 125.6(5) . . ?
C28A C28 Nd3 120.5(3) . . ?
C29 C29A H29A 109.5 . . ?
C29 C29A H29B 109.5 . . ?
C29 C29A H29C 109.5 . . ?
H29A C29A H29B 109.5 . . ?
H29A C29A H29C 109.5 . . ?
H29B C29A H29C 109.5 . . ?
H31A C31A H31B 109.5 . . ?
H31A C31A H31C 109.5 . . ?
H31B C31A H31C 109.5 . . ?
C31 C31A H31A 109.5 . . ?
C31 C31A H31B 109.5 . . ?
C31 C31A H31C 109.5 . . ?
C28 C28A H28A 109.5 . . ?
C28 C28A H28B 109.5 . . ?
C28 C28A H28C 109.5 . . ?
H28A C28A H28B 109.5 . . ?
H28A C28A H28C 109.5 . . ?
H28B C28A H28C 109.5 . . ?
C27 C27A H27A 109.5 . . ?
C27 C27A H27B 109.5 . . ?
C27 C27A H27C 109.5 . . ?
H27A C27A H27B 109.5 . . ?
H27A C27A H27C 109.5 . . ?
H27B C27A H27C 109.5 . . ?
C30 C31 Nd3 74.7(3) . . ?
C30 C31 C27 108.1(4) . . ?
C30 C31 C31A 125.1(5) . . ?
C27 C31 Nd3 75.1(3) . . ?
C27 C31 C31A 126.3(5) . . ?
C31A C31 Nd3 122.5(3) . . ?
C2A C2 Nd2 118.6(3) . . ?
C1 C2 Nd2 76.1(3) . . ?
C1 C2 C2A 126.7(5) . . ?
C1 C2 C3 108.5(4) . . ?
C3 C2 Nd2 75.6(3) . . ?
C3 C2 C2A 124.6(4) . . ?
Nd2 C9 H9 133(3) . . ?
C10 C9 Nd2 77.0(3) . . ?
C10 C9 C8 134.1(5) . . ?
C10 C9 H9 114(3) . . ?
C8 C9 Nd2 75.3(3) . . ?
C8 C9 H9 111(3) . . ?
C2 C2A H2AA 109.5 . . ?
C2 C2A H2AB 109.5 . . ?
C2 C2A H2AC 109.5 . . ?
H2AA C2A H2AB 109.5 . . ?
H2AA C2A H2AC 109.5 . . ?
H2AB C2A H2AC 109.5 . . ?
C3 C4 Nd2 74.9(3) . . ?
C3 C4 C5 107.9(4) . . ?
C3 C4 C4A 126.4(5) . . ?
C5 C4 Nd2 75.4(3) . . ?
C5 C4 C4A 125.5(5) . . ?
C4A C4 Nd2 119.7(3) . . ?
H3AA C3A H3AB 109.5 . . ?
H3AA C3A H3AC 109.5 . . ?
H3AB C3A H3AC 109.5 . . ?
C3 C3A H3AA 109.5 . . ?
C3 C3A H3AB 109.5 . . ?
C3 C3A H3AC 109.5 . . ?
C2 C1 Nd2 74.1(3) . . ?
C2 C1 C5 107.8(4) . . ?
C2 C1 C1A 125.7(5) . . ?
C5 C1 Nd2 75.2(3) . . ?
C5 C1 C1A 126.3(5) . . ?
C1A C1 Nd2 120.1(3) . . ?
Nd2 C11 H11 137.3 . . ?
C10 C11 Nd2 73.3(3) . . ?
C10 C11 H11 112.1 . . ?
C10 C11 C12 135.8(5) . . ?
C12 C11 Nd2 74.6(3) . . ?
C12 C11 H11 112.1 . . ?
Nd2 C7 H7 128(3) . . ?
C8 C7 Nd2 73.5(3) . . ?
C8 C7 H7 111(3) . . ?
C6 C7 Nd2 73.9(3) . . ?
C6 C7 C8 135.6(5) . . ?
C6 C7 H7 113(3) . . ?
Nd2 C10 H10 133.0 . . ?
C9 C10 Nd2 72.6(3) . . ?
C9 C10 H10 112.6 . . ?
C11 C10 Nd2 76.9(3) . . ?
C11 C10 C9 134.7(5) . . ?
C11 C10 H10 112.6 . . ?
Nd2 C12 H12 131(3) . . ?
C11 C12 Nd2 75.7(3) . . ?
C11 C12 H12 114(3) . . ?
C13 C12 Nd2 73.1(3) . . ?
C13 C12 C11 135.4(5) . . ?
C13 C12 H12 111(3) . . ?
H5AA C5A H5AB 109.5 . . ?
H5AA C5A H5AC 109.5 . . ?
H5AB C5A H5AC 109.5 . . ?
C5 C5A H5AA 109.5 . . ?
C5 C5A H5AB 109.5 . . ?
C5 C5A H5AC 109.5 . . ?
Nd2 C8 H8 132.1 . . ?
C9 C8 Nd2 74.0(3) . . ?
C9 C8 H8 112.5 . . ?
C7 C8 Nd2 76.2(3) . . ?
C7 C8 C9 135.0(5) . . ?
C7 C8 H8 112.5 . . ?
C2 C3 Nd2 74.3(3) . . ?
C2 C3 C3A 124.6(4) . . ?
C4 C3 Nd2 75.1(3) . . ?
C4 C3 C2 107.8(4) . . ?
C4 C3 C3A 127.0(4) . . ?
C3A C3 Nd2 123.3(3) . . ?
Nd2 C6 H6 130.6 . . ?
C7 C6 Nd2 75.9(3) . . ?
C7 C6 H6 112.4 . . ?
C13 C6 Nd2 75.4(3) . . ?
C13 C6 C7 135.2(5) . . ?
C13 C6 H6 112.4 . . ?
C4 C5 Nd2 74.6(3) . . ?
C4 C5 C1 108.0(4) . . ?
C4 C5 C5A 125.1(5) . . ?
C1 C5 Nd2 74.8(3) . . ?
C1 C5 C5A 126.5(5) . . ?
C5A C5 Nd2 121.9(3) . . ?
Nd2 C13 H13 129.1 . . ?
C12 C13 Nd2 76.9(3) . . ?
C12 C13 H13 113.3 . . ?
C6 C13 Nd2 74.2(3) . . ?
C6 C13 C12 133.4(5) . . ?
C6 C13 H13 113.3 . . ?
C4 C4A H4AA 109.5 . . ?
C4 C4A H4AB 109.5 . . ?
C4 C4A H4AC 109.5 . . ?
H4AA C4A H4AB 109.5 . . ?
H4AA C4A H4AC 109.5 . . ?
H4AB C4A H4AC 109.5 . . ?
C1 C1A H1AA 109.5 . . ?
C1 C1A H1AB 109.5 . . ?
C1 C1A H1AC 109.5 . . ?
H1AA C1A H1AB 109.5 . . ?
H1AA C1A H1AC 109.5 . . ?
H1AB C1A H1AC 109.5 . . ?
C42 C41 Nd4 76.5(3) . . ?
C42 C41 C41A 126.4(5) . . ?
C40 C41 Nd4 74.4(3) . . ?
C40 C41 C42 107.7(4) . . ?
C40 C41 C41A 125.8(5) . . ?
C41A C41 Nd4 117.5(3) . . ?
C41 C42 Nd4 73.4(3) . . ?
C41 C42 C42A 126.3(5) . . ?
C43 C42 Nd4 74.4(3) . . ?
C43 C42 C41 107.7(4) . . ?
C43 C42 C42A 125.5(5) . . ?
C42A C42 Nd4 124.6(3) . . ?
H39A C39A H39B 109.5 . . ?
H39A C39A H39C 109.5 . . ?
H39B C39A H39C 109.5 . . ?
C39 C39A H39A 109.5 . . ?
C39 C39A H39B 109.5 . . ?
C39 C39A H39C 109.5 . . ?
C16 C17 Nd1 73.9(3) . . ?
C16 C17 C17A 125.2(5) . . ?
C18 C17 Nd1 77.1(3) . . ?
C18 C17 C16 108.1(4) . . ?
C18 C17 C17A 126.6(5) . . ?
C17A C17 Nd1 118.5(3) . . ?
C17 C16 Nd1 75.5(3) . . ?
C17 C16 C16A 125.3(5) . . ?
C16A C16 Nd1 116.9(3) . . ?
C15 C16 Nd1 75.1(3) . . ?
C15 C16 C17 107.2(4) . . ?
C15 C16 C16A 127.4(5) . . ?
C41 C40 Nd4 75.4(3) . . ?
C41 C40 C40A 124.4(5) . . ?
C39 C40 Nd4 75.5(3) . . ?
C39 C40 C41 108.5(4) . . ?
C39 C40 C40A 127.1(4) . . ?
C40A C40 Nd4 117.1(3) . . ?
C18 C14 Nd1 76.1(3) . . ?
C18 C14 C14A 125.9(5) . . ?
C14A C14 Nd1 120.8(4) . . ?
C15 C14 Nd1 73.7(3) . . ?
C15 C14 C18 107.8(4) . . ?
C15 C14 C14A 126.0(5) . . ?
H43A C43A H43B 109.5 . . ?
H43A C43A H43C 109.5 . . ?
H43B C43A H43C 109.5 . . ?
C43 C43A H43A 109.5 . . ?
C43 C43A H43B 109.5 . . ?
C43 C43A H43C 109.5 . . ?
C16 C16A H16A 109.5 . . ?
C16 C16A H16B 109.5 . . ?
C16 C16A H16C 109.5 . . ?
H16A C16A H16B 109.5 . . ?
H16A C16A H16C 109.5 . . ?
H16B C16A H16C 109.5 . . ?
C17 C18 Nd1 73.4(3) . . ?
C17 C18 C14 108.6(4) . . ?
C17 C18 C18A 125.5(5) . . ?
C14 C18 Nd1 74.0(3) . . ?
C14 C18 C18A 125.5(5) . . ?
C18A C18 Nd1 124.1(3) . . ?
C14 C14A H14A 109.5 . . ?
C14 C14A H14B 109.5 . . ?
C14 C14A H14C 109.5 . . ?
H14A C14A H14B 109.5 . . ?
H14A C14A H14C 109.5 . . ?
H14B C14A H14C 109.5 . . ?
H15A C15A H15B 109.5 . . ?
H15A C15A H15C 109.5 . . ?
H15B C15A H15C 109.5 . . ?
C15 C15A H15A 109.5 . . ?
C15 C15A H15B 109.5 . . ?
C15 C15A H15C 109.5 . . ?
C42 C43 Nd4 75.8(3) . . ?
C42 C43 C43A 126.4(5) . . ?
C42 C43 C39 108.3(4) . . ?
C43A C43 Nd4 120.0(3) . . ?
C39 C43 Nd4 74.2(3) . . ?
C39 C43 C43A 125.1(5) . . ?
C17 C17A H17A 109.5 . . ?
C17 C17A H17B 109.5 . . ?
C17 C17A H17C 109.5 . . ?
H17A C17A H17B 109.5 . . ?
H17A C17A H17C 109.5 . . ?
H17B C17A H17C 109.5 . . ?
C39A C39 Nd4 119.3(3) . . ?
C40 C39 Nd4 74.4(3) . . ?
C40 C39 C39A 127.1(4) . . ?
C40 C39 C43 107.8(4) . . ?
C43 C39 Nd4 75.8(3) . . ?
C43 C39 C39A 124.9(5) . . ?
C40 C40A H40A 109.5 . . ?
C40 C40A H40B 109.5 . . ?
C40 C40A H40C 109.5 . . ?
H40A C40A H40B 109.5 . . ?
H40A C40A H40C 109.5 . . ?
H40B C40A H40C 109.5 . . ?
C16 C15 Nd1 74.4(3) . . ?
C16 C15 C15A 127.1(4) . . ?
C14 C15 Nd1 76.2(3) . . ?
C14 C15 C16 108.2(4) . . ?
C14 C15 C15A 124.5(5) . . ?
C15A C15 Nd1 119.9(3) . . ?
O4 S2 O6 113.0(2) . . ?
O4 S2 C4DA 103.1(2) . . ?
O6 S2 C4DA 104.2(2) . . ?
O5 S2 O4 114.9(2) . . ?
O5 S2 O6 115.7(2) . . ?
O5 S2 C4DA 103.9(2) . . ?
O3 S1 O1 112.7(2) . . ?
O3 S1 C3DA 103.1(3) . . ?
O1 S1 C3DA 104.0(2) . . ?
O2 S1 O3 115.1(2) . . ?
O2 S1 O1 115.7(2) . . ?
O2 S1 C3DA 104.4(2) . . ?
S2 O4 Nd3 158.2(2) . . ?
S1 O3 Nd2 163.1(2) . . ?
S2 O6 Nd4 172.3(2) . . ?
S1 O1 Nd1 175.6(2) . . ?
C42 C42A H42A 109.5 . . ?
C42 C42A H42B 109.5 . . ?
C42 C42A H42C 109.5 . . ?
H42A C42A H42B 109.5 . . ?
H42A C42A H42C 109.5 . . ?
H42B C42A H42C 109.5 . . ?
C18 C18A H18A 109.5 . . ?
C18 C18A H18B 109.5 . . ?
C18 C18A H18C 109.5 . . ?
H18A C18A H18B 109.5 . . ?
H18A C18A H18C 109.5 . . ?
H18B C18A H18C 109.5 . . ?
C41 C41A H41A 109.5 . . ?
C41 C41A H41B 109.5 . . ?
C41 C41A H41C 109.5 . . ?
H41A C41A H41B 109.5 . . ?
H41A C41A H41C 109.5 . . ?
H41B C41A H41C 109.5 . . ?
F6 C4DA S2 113.1(4) . . ?
F6 C4DA F4 106.5(4) . . ?
F4 C4DA S2 110.0(4) . . ?
F5 C4DA S2 110.3(4) . . ?
F5 C4DA F6 108.0(4) . . ?
F5 C4DA F4 108.8(5) . . ?
F1 C3DA S1 112.9(4) . . ?
F1 C3DA F2 107.6(5) . . ?
F1 C3DA F3 107.8(5) . . ?
F2 C3DA S1 109.9(4) . . ?
F2 C3DA F3 109.1(5) . . ?
F3 C3DA S1 109.4(4) . . ?
C122 C127 H127 119.5 . . ?
C126 C127 H127 119.5 . . ?
C126 C127 C122 121.1(6) . . ?
C127 C122 C123 118.4(6) . . ?
C127 C122 C121 120.7(6) . . ?
C123 C122 C121 120.9(6) . . ?
C125 C124 H124 119.9 . . ?
C125 C124 C123 120.2(6) . . ?
C123 C124 H124 119.9 . . ?
C127 C126 H126 120.3 . . ?
C127 C126 C125 119.4(6) . . ?
C125 C126 H126 120.3 . . ?
C124 C125 C126 120.2(6) . . ?
C124 C125 H125 119.9 . . ?
C126 C125 H125 119.9 . . ?
C109 C108 C113 116.4(7) . . ?
C109 C108 C107 123.9(9) . . ?
C113 C108 C107 119.6(9) . . ?
C108 C109 H109 117.5 . . ?
C110 C109 C108 124.9(8) . . ?
C110 C109 H109 117.5 . . ?
C109 C110 H110 120.4 . . ?
C111 C110 C109 119.2(9) . . ?
C111 C110 H110 120.4 . . ?
C119 C120 H120 119.5 . . ?
C119 C120 C115 120.9(5) . . ?
C115 C120 H120 119.5 . . ?
C120 C119 H119 119.8 . . ?
C120 C119 C118 120.5(5) . . ?
C118 C119 H119 119.8 . . ?
C119 C118 H118 120.6 . . ?
C117 C118 C119 118.8(5) . . ?
C117 C118 H118 120.6 . . ?
C118 C117 H117 119.7 . . ?
C116 C117 C118 120.7(5) . . ?
C116 C117 H117 119.7 . . ?
C111 C112 H112 120.4 . . ?
C111 C112 C113 119.1(8) . . ?
C113 C112 H112 120.4 . . ?
C110 C111 C112 123.5(9) . . ?
C110 C111 H111 118.3 . . ?
C112 C111 H111 118.3 . . ?
C108 C113 H113 121.6 . . ?
C112 C113 C108 116.8(7) . . ?
C112 C113 H113 121.6 . . ?
C108 C107 H10A 109.5 . . ?
C108 C107 H10B 109.5 . . ?
C108 C107 H10C 109.5 . . ?
H10A C107 H10B 109.5 . . ?
H10A C107 H10C 109.5 . . ?
H10B C107 H10C 109.5 . . ?
C120 C115 C116 118.2(5) . . ?
C120 C115 C114 120.4(5) . . ?
C116 C115 C114 121.3(5) . . ?
C117 C116 C115 120.8(5) . . ?
C117 C116 H116 119.6 . . ?
C115 C116 H116 119.6 . . ?
C115 C114 H11A 109.5 . . ?
C115 C114 H11B 109.5 . . ?
C115 C114 H11C 109.5 . . ?
H11A C114 H11B 109.5 . . ?
H11A C114 H11C 109.5 . . ?
H11B C114 H11C 109.5 . . ?
C122 C123 H123 119.6 . . ?
C124 C123 C122 120.7(6) . . ?
C124 C123 H123 119.6 . . ?
C122 C121 H12A 109.5 . . ?
C122 C121 H12B 109.5 . . ?
C122 C121 H12C 109.5 . . ?
H12A C121 H12B 109.5 . . ?
H12A C121 H12C 109.5 . . ?
H12B C121 H12C 109.5 . . ?
Nd3 C34 H34 132(4) . . ?
C35 C34 Nd3 76.7(3) . . ?
C35 C34 H34 108(4) . . ?
C35 C34 C33 135.0(5) . . ?
C33 C34 Nd3 72.8(3) . . ?
C33 C34 H34 117(4) . . ?
Nd3 C9AA H9AA 137.3 . . ?
C38 C9AA Nd3 73.8(3) . . ?
C38 C9AA H9AA 112.3 . . ?
C32 C9AA Nd3 73.7(3) . . ?
C32 C9AA H9AA 112.3 . . ?
C32 C9AA C38 135.3(5) . . ?
Nd3 C38 H38 129(4) . . ?
C9AA C38 Nd3 75.8(3) . . ?
C9AA C38 C37 135.2(5) . . ?
C9AA C38 H38 110(4) . . ?
C37 C38 Nd3 75.7(3) . . ?
C37 C38 H38 114(4) . . ?
Nd3 C37 H37 129.7 . . ?
C38 C37 Nd3 73.9(3) . . ?
C38 C37 H37 113.1 . . ?
C36 C37 Nd3 77.0(3) . . ?
C36 C37 C38 133.7(5) . . ?
C36 C37 H37 113.1 . . ?
Nd3 C35 H35 137.0 . . ?
C34 C35 Nd3 73.6(3) . . ?
C34 C35 H35 111.9 . . ?
C36 C35 Nd3 74.7(3) . . ?
C36 C35 C34 136.1(5) . . ?
C36 C35 H35 111.9 . . ?
Nd3 C36 H36 134.9 . . ?
C37 C36 Nd3 73.0(3) . . ?
C37 C36 H36 112.5 . . ?
C35 C36 Nd3 75.7(3) . . ?
C35 C36 C37 135.0(4) . . ?
C35 C36 H36 112.5 . . ?
Nd3 C32 H32 132.9 . . ?
C9AA C32 Nd3 75.9(3) . . ?
C9AA C32 H32 111.9 . . ?
C33 C32 Nd3 74.7(3) . . ?
C33 C32 C9AA 136.2(5) . . ?
C33 C32 H32 111.9 . . ?
Nd3 C33 H33 127.9 . . ?
C34 C33 Nd3 76.6(3) . . ?
C34 C33 H33 113.6 . . ?
C32 C33 Nd3 74.9(3) . . ?
C32 C33 C34 132.8(5) . . ?
C32 C33 H33 113.6 . . ?
H10D C103 H10E 109.5 . . ?
H10D C103 H10F 109.5 . . ?
H10E C103 H10F 109.5 . . ?
C102 C103 H10D 109.5 . . ?
C102 C103 H10E 109.5 . . ?
C102 C103 H10F 109.5 . . ?
C1J C102 C103 121.0 . . ?
C1J C102 C104 118.2 . . ?
C104 C102 C103 120.9 . . ?
C102 C1J H1J 119.5 . . ?
C100 C1J C102 121.1 . . ?
C100 C1J H1J 119.5 . . ?
C1J C100 H100 119.9 . . ?
C1J C100 C106 120.2 . . ?
C106 C100 H100 119.9 . . ?
C100 C106 H106 120.3 . . ?
C100 C106 C105 119.4 . . ?
C105 C106 H106 120.3 . . ?
C106 C105 H105 119.9 . . ?
C104 C105 C106 120.1 . . ?
C104 C105 H105 119.9 . . ?
C102 C104 H104 119.5 . . ?
C105 C104 C102 121.0 . . ?
C105 C104 H104 119.5 . . ?
H6AA C6AA H6AB 109.5 . . ?
H6AA C6AA H6AC 109.5 . . ?
H6AB C6AA H6AC 109.5 . . ?
C1B C6AA H6AA 109.5 . . ?
C1B C6AA H6AB 109.5 . . ?
C1B C6AA H6AC 109.5 . . ?
C1C C1B C6AA 120.8 . . ?
C101 C1B C6AA 121.0 . . ?
C101 C1B C1C 118.2 . . ?
C1B C1C H1C 119.5 . . ?
C1D C1C C1B 121.0 . . ?
C1D C1C H1C 119.5 . . ?
C1C C1D H1D 119.9 . . ?
C1E C1D C1C 120.2 . . ?
C1E C1D H1D 119.9 . . ?
C1D C1E H1E 120.3 . . ?
C1D C1E C1F 119.4 . . ?
C1F C1E H1E 120.3 . . ?
C1E C1F H1F 119.9 . . ?
C101 C1F C1E 120.1 . . ?
C101 C1F H1F 119.9 . . ?
C1B C101 H101 119.4 . . ?
C1F C101 C1B 121.2 . . ?
C1F C101 H101 119.4 . . ?
Nd4 C5AA H5AD 136.8 . . ?
C7BA C5AA Nd4 74.5(6) . . ?
C7BA C5AA H5AD 112.0 . . ?
C7BA C5AA C1AA 135.9(10) . . ?
C1AA C5AA Nd4 73.8(6) . . ?
C1AA C5AA H5AD 112.0 . . ?
Nd4 C7BA H7BA 135.4 . . ?
C5AA C7BA Nd4 75.2(6) . . ?
C5AA C7BA H7BA 112.8 . . ?
C5AA C7BA C0CA 134.3(10) . . ?
C0CA C7BA Nd4 72.7(6) . . ?
C0CA C7BA H7BA 112.8 . . ?
Nd4 C2AA H2AD 130.8 . . ?
C4AA C2AA Nd4 77.3(6) . . ?
C4AA C2AA H2AD 113.3 . . ?
C4AA C2AA C0CA 133.4(10) . . ?
C0CA C2AA Nd4 72.7(6) . . ?
C0CA C2AA H2AD 113.3 . . ?
Nd4 C1AA H1AD 130.4 . . ?
C5AA C1AA Nd4 75.7(6) . . ?
C5AA C1AA H1AD 112.7 . . ?
C9BA C1AA Nd4 75.4(6) . . ?
C9BA C1AA C5AA 134.6(11) . . ?
C9BA C1AA H1AD 112.7 . . ?
Nd4 C3AA H3AD 136.3 . . ?
C4AA C3AA Nd4 75.6(6) . . ?
C4AA C3AA H3AD 112.0 . . ?
C4AA C3AA C9BA 136.0(10) . . ?
C9BA C3AA Nd4 73.0(6) . . ?
C9BA C3AA H3AD 112.0 . . ?
Nd4 C4AA H4AD 138.1 . . ?
C2AA C4AA Nd4 72.4(6) . . ?
C2AA C4AA H4AD 112.3 . . ?
C3AA C4AA Nd4 74.8(6) . . ?
C3AA C4AA C2AA 135.4(10) . . ?
C3AA C4AA H4AD 112.3 . . ?
Nd4 C9BA H9BA 130.1 . . ?
C1AA C9BA Nd4 74.3(6) . . ?
C1AA C9BA C3AA 134.4(11) . . ?
C1AA C9BA H9BA 112.8 . . ?
C3AA C9BA Nd4 76.8(6) . . ?
C3AA C9BA H9BA 112.8 . . ?
Nd4 C0CA H0CA 128.6 . . ?
C7BA C0CA Nd4 76.5(6) . . ?
C7BA C0CA C2AA 135.2(10) . . ?
C7BA C0CA H0CA 112.4 . . ?
C2AA C0CA Nd4 76.0(6) . . ?
C2AA C0CA H0CA 112.4 . . ?
Nd4 C50 H50 138.7 . . ?
C1CA C50 Nd4 74.1(6) . . ?
C1CA C50 H50 111.7 . . ?
C49 C50 Nd4 73.8(6) . . ?
C49 C50 H50 111.7 . . ?
C49 C50 C1CA 136.7(11) . . ?
Nd4 C1CA H1CA 131.5 . . ?
C50 C1CA Nd4 75.5(6) . . ?
C50 C1CA H1CA 113.2 . . ?
C50 C1CA C44 133.7(11) . . ?
C44 C1CA Nd4 74.2(6) . . ?
C44 C1CA H1CA 113.2 . . ?
Nd4 C45 H45 134.7 . . ?
C46 C45 Nd4 76.1(7) . . ?
C46 C45 H45 112.6 . . ?
C46 C45 C44 134.8(11) . . ?
C44 C45 Nd4 72.5(6) . . ?
C44 C45 H45 112.6 . . ?
Nd4 C49 H49 132.1 . . ?
C50 C49 Nd4 75.9(6) . . ?
C50 C49 H49 111.8 . . ?
C48 C49 Nd4 75.2(6) . . ?
C48 C49 C50 136.3(12) . . ?
C48 C49 H49 111.8 . . ?
Nd4 C47 H47 133.9 . . ?
C46 C47 Nd4 76.3(6) . . ?
C46 C47 H47 112.4 . . ?
C48 C47 Nd4 73.2(7) . . ?
C48 C47 H47 112.4 . . ?
C48 C47 C46 135.3(11) . . ?
Nd4 C46 H46 138.3 . . ?
C45 C46 Nd4 74.4(6) . . ?
C45 C46 C47 137.2(11) . . ?
C45 C46 H46 111.4 . . ?
C47 C46 Nd4 74.0(7) . . ?
C47 C46 H46 111.4 . . ?
Nd4 C48 H48 127.5 . . ?
C49 C48 Nd4 74.8(7) . . ?
C49 C48 C47 132.9(12) . . ?
C49 C48 H48 113.5 . . ?
C47 C48 Nd4 77.1(6) . . ?
C47 C48 H48 113.5 . . ?
Nd4 C44 H44 127.8 . . ?
C1CA C44 Nd4 74.4(6) . . ?
C1CA C44 H44 114.0 . . ?
C45 C44 Nd4 76.8(6) . . ?
C45 C44 C1CA 132.1(10) . . ?
C45 C44 H44 114.0 . . ?
Nd1 C0BA H0BA 137.0 . . ?
C8AA C0BA Nd1 73.4(9) . . ?
C8AA C0BA H0BA 112.4 . . ?
C8AA C0BA C1BA 135.1(15) . . ?
C1BA C0BA Nd1 74.2(9) . . ?
C1BA C0BA H0BA 112.4 . . ?
Nd1 C8AA H8AA 128.5 . . ?
C0BA C8AA Nd1 75.8(9) . . ?
C0BA C8AA H8AA 112.6 . . ?
C7AA C8AA Nd1 76.5(9) . . ?
C7AA C8AA C0BA 134.9(16) . . ?
C7AA C8AA H8AA 112.6 . . ?
Nd1 C0AA H0AA 132.7 . . ?
C7AA C0AA Nd1 73.0(9) . . ?
C7AA C0AA H0AA 112.4 . . ?
C7AA C0AA C4BA 135.3(16) . . ?
C4BA C0AA Nd1 77.1(9) . . ?
C4BA C0AA H0AA 112.4 . . ?
Nd1 C7AA H7AA 131.0 . . ?
C8AA C7AA Nd1 73.1(10) . . ?
C8AA C7AA H7AA 112.9 . . ?
C0AA C7AA Nd1 77.3(9) . . ?
C0AA C7AA C8AA 134.2(16) . . ?
C0AA C7AA H7AA 112.9 . . ?
Nd1 C3BA H3BA 132.9 . . ?
C4BA C3BA Nd1 78.2(10) . . ?
C4BA C3BA H3BA 111.0 . . ?
C4BA C3BA C2BA 138.0(16) . . ?
C2BA C3BA Nd1 73.6(9) . . ?
C2BA C3BA H3BA 111.0 . . ?
Nd1 C1BA H1BA 132.5 . . ?
C0BA C1BA Nd1 74.1(9) . . ?
C0BA C1BA H1BA 112.6 . . ?
C2BA C1BA Nd1 75.8(9) . . ?
C2BA C1BA C0BA 134.8(15) . . ?
C2BA C1BA H1BA 112.6 . . ?
Nd1 C4BA H4BA 139.4 . . ?
C0AA C4BA Nd1 73.3(9) . . ?
C0AA C4BA H4BA 112.0 . . ?
C3BA C4BA Nd1 73.7(10) . . ?
C3BA C4BA C0AA 136.0(16) . . ?
C3BA C4BA H4BA 112.0 . . ?
Nd1 C2BA H2BA 129.1 . . ?
C3BA C2BA Nd1 76.1(9) . . ?
C3BA C2BA H2BA 114.5 . . ?
C1BA C2BA Nd1 73.6(9) . . ?
C1BA C2BA C3BA 131.0(15) . . ?
C1BA C2BA H2BA 114.5 . . ?
Nd1 C5CA H5CA 130.0 . . ?
C6CA C5CA Nd1 77.4(6) . . ?
C6CA C5CA H5CA 112.8 . . ?
C6CA C5CA C4CA 134.5(10) . . ?
C4CA C5CA Nd1 73.8(6) . . ?
C4CA C5CA H5CA 112.8 . . ?
Nd1 C6CA H6CA 135.7 . . ?
C5CA C6CA Nd1 72.6(6) . . ?
C5CA C6CA H6CA 112.7 . . ?
C5BA C6CA Nd1 75.4(6) . . ?
C5BA C6CA C5CA 134.7(10) . . ?
C5BA C6CA H6CA 112.7 . . ?
Nd1 C4CA H4CA 130.1 . . ?
C5CA C4CA Nd1 75.4(6) . . ?
C5CA C4CA H4CA 112.4 . . ?
C5CA C4CA C3CA 135.2(10) . . ?
C3CA C4CA Nd1 76.2(5) . . ?
C3CA C4CA H4CA 112.4 . . ?
Nd1 C2CA H2CA 133.9 . . ?
C3CA C2CA Nd1 75.3(5) . . ?
C3CA C2CA H2CA 112.2 . . ?
C8BA C2CA Nd1 74.3(6) . . ?
C8BA C2CA H2CA 112.2 . . ?
C8BA C2CA C3CA 135.5(9) . . ?
Nd1 C3CA H3CA 137.2 . . ?
C4CA C3CA Nd1 72.6(5) . . ?
C4CA C3CA C2CA 133.4(9) . . ?
C4CA C3CA H3CA 113.3 . . ?
C2CA C3CA Nd1 73.7(5) . . ?
C2CA C3CA H3CA 113.3 . . ?
Nd1 C8BA H8BA 130.1 . . ?
C2CA C8BA Nd1 75.1(6) . . ?
C2CA C8BA H8BA 112.6 . . ?
C6BA C8BA Nd1 76.3(6) . . ?
C6BA C8BA C2CA 134.9(9) . . ?
C6BA C8BA H8BA 112.6 . . ?
Nd1 C5BA H5BA 138.0 . . ?
C6CA C5BA Nd1 75.1(6) . . ?
C6CA C5BA H5BA 111.3 . . ?
C6CA C5BA C6BA 137.5(10) . . ?
C6BA C5BA Nd1 73.6(6) . . ?
C6BA C5BA H5BA 111.3 . . ?
Nd1 C6BA H6BA 131.5 . . ?
C8BA C6BA Nd1 73.5(6) . . ?
C8BA C6BA C5BA 133.8(10) . . ?
C8BA C6BA H6BA 113.1 . . ?
C5BA C6BA Nd1 76.3(6) . . ?
C5BA C6BA H6BA 113.1 . . ?

loop_
_geom_bond_atom_site_label_1
_geom_bond_atom_site_label_2
_geom_bond_distance
_geom_bond_site_symmetry_2
_geom_bond_publ_flag
Nd3 O4 2.495(3) . ?
Nd4 O6 2.507(3) . ?
C30 C29 1.412(7) . ?
C30 C30A 1.505(7) . ?
C30 C31 1.417(7) . ?
C27 C28 1.427(7) . ?
C27 C27A 1.505(7) . ?
C27 C31 1.422(7) . ?
C29 C28 1.418(7) . ?
C29 C29A 1.512(7) . ?
C30A H30A 0.9800 . ?
C30A H30B 0.9800 . ?
C30A H30C 0.9800 . ?
C28 C28A 1.510(7) . ?
C29A H29A 0.9800 . ?
C29A H29B 0.9800 . ?
C29A H29C 0.9800 . ?
C31A H31A 0.9800 . ?
C31A H31B 0.9800 . ?
C31A H31C 0.9800 . ?
C31A C31 1.506(7) . ?
C28A H28A 0.9800 . ?
C28A H28B 0.9800 . ?
C28A H28C 0.9800 . ?
C27A H27A 0.9800 . ?
C27A H27B 0.9800 . ?
C27A H27C 0.9800 . ?
Nd2 O3 2.465(3) . ?
Nd1 O1 2.490(4) . ?
C2 C2A 1.506(7) . ?
C2 C1 1.406(7) . ?
C2 C3 1.419(7) . ?
C9 C10 1.409(2) . ?
C9 C8 1.410(2) . ?
C9 H9 1.00(5) . ?
C2A H2AA 0.9800 . ?
C2A H2AB 0.9800 . ?
C2A H2AC 0.9800 . ?
C4 C3 1.417(7) . ?
C4 C5 1.418(7) . ?
C4 C4A 1.502(7) . ?
C3A H3AA 0.9800 . ?
C3A H3AB 0.9800 . ?
C3A H3AC 0.9800 . ?
C3A C3 1.508(7) . ?
C1 C5 1.422(7) . ?
C1 C1A 1.510(7) . ?
C11 H11 0.9500 . ?
C11 C10 1.409(2) . ?
C11 C12 1.410(2) . ?
C7 C8 1.409(2) . ?
C7 C6 1.409(2) . ?
C7 H7 0.91(5) . ?
C10 H10 0.9500 . ?
C12 C13 1.410(2) . ?
C12 H12 0.96(5) . ?
C5A H5AA 0.9800 . ?
C5A H5AB 0.9800 . ?
C5A H5AC 0.9800 . ?
C5A C5 1.510(7) . ?
C8 H8 0.9500 . ?
C6 H6 0.9500 . ?
C6 C13 1.409(2) . ?
C13 H13 0.9500 . ?
C4A H4AA 0.9800 . ?
C4A H4AB 0.9800 . ?
C4A H4AC 0.9800 . ?
C1A H1AA 0.9800 . ?
C1A H1AB 0.9800 . ?
C1A H1AC 0.9800 . ?
C41 C42 1.421(7) . ?
C41 C40 1.413(7) . ?
C41 C41A 1.507(7) . ?
C42 C43 1.413(7) . ?
C42 C42A 1.497(7) . ?
C39A H39A 0.9800 . ?
C39A H39B 0.9800 . ?
C39A H39C 0.9800 . ?
C39A C39 1.500(7) . ?
C17 C16 1.434(7) . ?
C17 C18 1.401(7) . ?
C17 C17A 1.500(7) . ?
C16 C16A 1.505(7) . ?
C16 C15 1.427(7) . ?
C40 C39 1.407(7) . ?
C40 C40A 1.515(7) . ?
C14 C18 1.422(7) . ?
C14 C14A 1.498(7) . ?
C14 C15 1.416(7) . ?
C43A H43A 0.9800 . ?
C43A H43B 0.9800 . ?
C43A H43C 0.9800 . ?
C43A C43 1.507(7) . ?
C16A H16A 0.9800 . ?
C16A H16B 0.9800 . ?
C16A H16C 0.9800 . ?
C18 C18A 1.503(7) . ?
C14A H14A 0.9800 . ?
C14A H14B 0.9800 . ?
C14A H14C 0.9800 . ?
C15A H15A 0.9800 . ?
C15A H15B 0.9800 . ?
C15A H15C 0.9800 . ?
C15A C15 1.503(6) . ?
C43 C39 1.415(6) . ?
C17A H17A 0.9800 . ?
C17A H17B 0.9800 . ?
C17A H17C 0.9800 . ?
C40A H40A 0.9800 . ?
C40A H40B 0.9800 . ?
C40A H40C 0.9800 . ?
S2 O4 1.444(3) . ?
S2 O6 1.448(3) . ?
S2 O5 1.427(4) . ?
S2 C4DA 1.828(5) . ?
S1 O3 1.445(4) . ?
S1 O1 1.445(4) . ?
S1 O2 1.428(4) . ?
S1 C3DA 1.824(6) . ?
C42A H42A 0.9800 . ?
C42A H42B 0.9800 . ?
C42A H42C 0.9800 . ?
C18A H18A 0.9800 . ?
C18A H18B 0.9800 . ?
C18A H18C 0.9800 . ?
C41A H41A 0.9800 . ?
C41A H41B 0.9800 . ?
C41A H41C 0.9800 . ?
F1 C3DA 1.315(6) . ?
F6 C4DA 1.322(6) . ?
F4 C4DA 1.331(6) . ?
F2 C3DA 1.317(7) . ?
F5 C4DA 1.316(6) . ?
F3 C3DA 1.322(7) . ?
C127 H127 0.9500 . ?
C127 C122 1.380(9) . ?
C127 C126 1.379(9) . ?
C122 C123 1.381(9) . ?
C122 C121 1.496(9) . ?
C124 H124 0.9500 . ?
C124 C125 1.363(10) . ?
C124 C123 1.376(9) . ?
C126 H126 0.9500 . ?
C126 C125 1.379(10) . ?
C125 H125 0.9500 . ?
C108 C109 1.348(11) . ?
C108 C113 1.458(12) . ?
C108 C107 1.507(11) . ?
C109 H109 0.9500 . ?
C109 C110 1.338(12) . ?
C110 H110 0.9500 . ?
C110 C111 1.311(12) . ?
C120 H120 0.9500 . ?
C120 C119 1.384(8) . ?
C120 C115 1.390(7) . ?
C119 H119 0.9500 . ?
C119 C118 1.387(8) . ?
C118 H118 0.9500 . ?
C118 C117 1.383(8) . ?
C117 H117 0.9500 . ?
C117 C116 1.383(7) . ?
C112 H112 0.9500 . ?
C112 C111 1.344(12) . ?
C112 C113 1.433(13) . ?
C111 H111 0.9500 . ?
C113 H113 0.9500 . ?
C107 H10A 0.9800 . ?
C107 H10B 0.9800 . ?
C107 H10C 0.9800 . ?
C115 C116 1.390(7) . ?
C115 C114 1.514(7) . ?
C116 H116 0.9500 . ?
C114 H11A 0.9800 . ?
C114 H11B 0.9800 . ?
C114 H11C 0.9800 . ?
C123 H123 0.9500 . ?
C121 H12A 0.9800 . ?
C121 H12B 0.9800 . ?
C121 H12C 0.9800 . ?
C34 C35 1.409(2) . ?
C34 H34 0.91(6) . ?
C34 C33 1.423(7) . ?
C9AA H9AA 0.9500 . ?
C9AA C38 1.409(2) . ?
C9AA C32 1.409(2) . ?
C38 C37 1.409(2) . ?
C38 H38 0.87(6) . ?
C37 H37 0.9500 . ?
C37 C36 1.409(2) . ?
C35 H35 0.9500 . ?
C35 C36 1.409(2) . ?
C36 H36 0.9500 . ?
C32 H32 0.9500 . ?
C32 C33 1.404(7) . ?
C33 H33 0.9500 . ?
C103 H10D 0.9800 . ?
C103 H10E 0.9800 . ?
C103 H10F 0.9800 . ?
C103 C102 1.4989 . ?
C102 C1J 1.3916 . ?
C102 C104 1.3924 . ?
C1J H1J 0.9500 . ?
C1J C100 1.3851 . ?
C100 H100 0.9500 . ?
C100 C106 1.3869 . ?
C106 H106 0.9500 . ?
C106 C105 1.3877 . ?
C105 H105 0.9500 . ?
C105 C104 1.3869 . ?
C104 H104 0.9500 . ?
C6AA H6AA 0.9800 . ?
C6AA H6AB 0.9800 . ?
C6AA H6AC 0.9800 . ?
C6AA C1B 1.4995 . ?
C1B C1C 1.3929 . ?
C1B C101 1.3908 . ?
C1C H1C 0.9500 . ?
C1C C1D 1.3884 . ?
C1D H1D 0.9500 . ?
C1D C1E 1.3868 . ?
C1E H1E 0.9500 . ?
C1E C1F 1.3882 . ?
C1F H1F 0.9500 . ?
C1F C101 1.3870 . ?
C101 H101 0.9500 . ?
C5AA H5AD 0.9500 . ?
C5AA C7BA 1.408(14) . ?
C5AA C1AA 1.414(14) . ?
C7BA H7BA 0.9500 . ?
C7BA C0CA 1.412(14) . ?
C2AA H2AD 0.9500 . ?
C2AA C4AA 1.416(15) . ?
C2AA C0CA 1.436(15) . ?
C1AA H1AD 0.9500 . ?
C1AA C9BA 1.398(14) . ?
C3AA H3AD 0.9500 . ?
C3AA C4AA 1.399(15) . ?
C3AA C9BA 1.411(14) . ?
C4AA H4AD 0.9500 . ?
C9BA H9BA 0.9500 . ?
C0CA H0CA 0.9500 . ?
C50 H50 0.9500 . ?
C50 C1CA 1.406(15) . ?
C50 C49 1.401(15) . ?
C1CA H1CA 0.9500 . ?
C1CA C44 1.444(15) . ?
C45 H45 0.9500 . ?
C45 C46 1.393(16) . ?
C45 C44 1.428(16) . ?
C49 H49 0.9500 . ?
C49 C48 1.379(15) . ?
C47 H47 0.9500 . ?
C47 C46 1.402(15) . ?
C47 C48 1.384(15) . ?
C46 H46 0.9500 . ?
C48 H48 0.9500 . ?
C44 H44 0.9500 . ?
C0BA H0BA 0.9500 . ?
C0BA C8AA 1.41(3) . ?
C0BA C1BA 1.46(3) . ?
C8AA H8AA 0.9500 . ?
C8AA C7AA 1.39(3) . ?
C0AA H0AA 0.9500 . ?
C0AA C7AA 1.39(3) . ?
C0AA C4BA 1.41(2) . ?
C7AA H7AA 0.9500 . ?
C3BA H3BA 0.9500 . ?
C3BA C4BA 1.34(3) . ?
C3BA C2BA 1.42(2) . ?
C1BA H1BA 0.9500 . ?
C1BA C2BA 1.42(2) . ?
C4BA H4BA 0.9500 . ?
C2BA H2BA 0.9500 . ?
C5CA H5CA 0.9500 . ?
C5CA C6CA 1.396(19) . ?
C5CA C4CA 1.412(19) . ?
C6CA H6CA 0.9500 . ?
C6CA C5BA 1.393(18) . ?
C4CA H4CA 0.9500 . ?
C4CA C3CA 1.435(16) . ?
C2CA H2CA 0.9500 . ?
C2CA C3CA 1.438(14) . ?
C2CA C8BA 1.406(15) . ?
C3CA H3CA 0.9500 . ?
C8BA H8BA 0.9500 . ?
C8BA C6BA 1.396(15) . ?
C5BA H5BA 0.9500 . ?
C5BA C6BA 1.408(16) . ?
C6BA H6BA 0.9500 . ?

loop_
_geom_torsion_atom_site_label_1
_geom_torsion_atom_site_label_2
_geom_torsion_atom_site_label_3
_geom_torsion_atom_site_label_4
_geom_torsion
_geom_torsion_site_symmetry_1
_geom_torsion_site_symmetry_2
_geom_torsion_site_symmetry_3
_geom_torsion_site_symmetry_4
_geom_torsion_publ_flag
Nd3 C30 C29 C28 -68.7(3) . . . . ?
Nd3 C30 C29 C29A 121.0(5) . . . . ?
Nd3 C30 C31 C27 68.3(3) . . . . ?
Nd3 C30 C31 C31A -119.3(5) . . . . ?
Nd3 C27 C28 C29 68.1(3) . . . . ?
Nd3 C27 C28 C28A -117.3(5) . . . . ?
Nd3 C27 C31 C30 -68.0(3) . . . . ?
Nd3 C27 C31 C31A 119.7(5) . . . . ?
Nd3 C29 C28 C27 -68.6(3) . . . . ?
Nd3 C29 C28 C28A 116.6(5) . . . . ?
Nd3 C34 C35 C36 -45.3(6) . . . . ?
Nd3 C34 C33 C32 54.2(5) . . . . ?
Nd3 C9AA C38 C37 52.0(6) . . . . ?
Nd3 C9AA C32 C33 -49.0(6) . . . . ?
Nd3 C38 C37 C36 53.2(6) . . . . ?
Nd3 C37 C36 C35 47.8(6) . . . . ?
Nd3 C35 C36 C37 -47.0(6) . . . . ?
Nd3 C32 C33 C34 -54.8(5) . . . . ?
Nd4 C41 C42 C43 67.1(3) . . . . ?
Nd4 C41 C42 C42A -121.1(5) . . . . ?
Nd4 C41 C40 C39 -68.9(3) . . . . ?
Nd4 C41 C40 C40A 113.1(5) . . . . ?
Nd4 C42 C43 C43A -116.9(5) . . . . ?
Nd4 C42 C43 C39 67.7(3) . . . . ?
Nd4 C40 C39 C39A 115.2(5) . . . . ?
Nd4 C40 C39 C43 -69.0(3) . . . . ?
Nd4 C43 C39 C39A -116.0(5) . . . . ?
Nd4 C43 C39 C40 68.1(3) . . . . ?
Nd4 C5AA C7BA C0CA -46.5(11) . . . . ?
Nd4 C5AA C1AA C9BA 51.8(12) . . . . ?
Nd4 C7BA C0CA C2AA -53.4(11) . . . . ?
Nd4 C2AA C4AA C3AA -44.5(11) . . . . ?
Nd4 C2AA C0CA C7BA 53.6(11) . . . . ?
Nd4 C1AA C9BA C3AA 52.6(12) . . . . ?
Nd4 C3AA C4AA C2AA 43.8(11) . . . . ?
Nd4 C3AA C9BA C1AA -51.8(12) . . . . ?
Nd4 C50 C1CA C44 -50.6(11) . . . . ?
Nd4 C50 C49 C48 49.9(13) . . . . ?
Nd4 C1CA C44 C45 -55.1(11) . . . . ?
Nd4 C45 C46 C47 -43.7(13) . . . . ?
Nd4 C45 C44 C1CA 54.2(11) . . . . ?
Nd4 C49 C48 C47 55.3(12) . . . . ?
Nd4 C47 C46 C45 43.8(13) . . . . ?
Nd4 C47 C48 C49 -54.5(12) . . . . ?
C30 C29 C28 Nd3 68.7(3) . . . . ?
C30 C29 C28 C27 0.1(5) . . . . ?
C30 C29 C28 C28A -174.7(4) . . . . ?
C29 C30 C31 Nd3 -68.1(3) . . . . ?
C29 C30 C31 C27 0.2(5) . . . . ?
C29 C30 C31 C31A 172.6(4) . . . . ?
C30A C30 C29 Nd3 -115.0(5) . . . . ?
C30A C30 C29 C28 176.2(4) . . . . ?
C30A C30 C29 C29A 5.9(8) . . . . ?
C30A C30 C31 Nd3 115.4(4) . . . . ?
C30A C30 C31 C27 -176.3(4) . . . . ?
C30A C30 C31 C31A -3.9(8) . . . . ?
C28 C27 C31 Nd3 67.8(3) . . . . ?
C28 C27 C31 C30 -0.2(5) . . . . ?
C28 C27 C31 C31A -172.5(4) . . . . ?
C29A C29 C28 Nd3 -120.5(4) . . . . ?
C29A C29 C28 C27 170.9(4) . . . . ?
C29A C29 C28 C28A -3.8(7) . . . . ?
C27A C27 C28 Nd3 117.0(5) . . . . ?
C27A C27 C28 C29 -174.9(5) . . . . ?
C27A C27 C28 C28A -0.3(8) . . . . ?
C27A C27 C31 Nd3 -117.1(5) . . . . ?
C27A C27 C31 C30 174.9(5) . . . . ?
C27A C27 C31 C31A 2.6(8) . . . . ?
C31 C30 C29 Nd3 68.5(3) . . . . ?
C31 C30 C29 C28 -0.2(5) . . . . ?
C31 C30 C29 C29A -170.5(4) . . . . ?
C31 C27 C28 Nd3 -68.0(3) . . . . ?
C31 C27 C28 C29 0.0(5) . . . . ?
C31 C27 C28 C28A 174.7(4) . . . . ?
Nd2 C2 C1 C5 -68.2(3) . . . . ?
Nd2 C2 C1 C1A 115.9(5) . . . . ?
Nd2 C2 C3 C4 68.3(3) . . . . ?
Nd2 C2 C3 C3A -119.9(4) . . . . ?
Nd2 C9 C10 C11 -49.9(6) . . . . ?
Nd2 C9 C8 C7 50.5(6) . . . . ?
Nd2 C4 C3 C2 -67.7(3) . . . . ?
Nd2 C4 C3 C3A 120.7(4) . . . . ?
Nd2 C4 C5 C1 67.9(3) . . . . ?
Nd2 C4 C5 C5A -118.4(5) . . . . ?
Nd2 C1 C5 C4 -67.8(3) . . . . ?
Nd2 C1 C5 C5A 118.7(5) . . . . ?
Nd2 C11 C10 C9 48.5(6) . . . . ?
Nd2 C11 C12 C13 -46.8(6) . . . . ?
Nd2 C7 C8 C9 -49.8(6) . . . . ?
Nd2 C7 C6 C13 51.5(6) . . . . ?
Nd2 C12 C13 C6 -52.8(6) . . . . ?
Nd2 C6 C13 C12 53.7(6) . . . . ?
Nd1 C17 C16 C16A 112.9(5) . . . . ?
Nd1 C17 C16 C15 -69.0(3) . . . . ?
Nd1 C17 C18 C14 66.2(4) . . . . ?
Nd1 C17 C18 C18A -120.3(5) . . . . ?
Nd1 C16 C15 C14 -69.4(3) . . . . ?
Nd1 C16 C15 C15A 115.9(5) . . . . ?
Nd1 C14 C18 C17 -65.8(4) . . . . ?
Nd1 C14 C18 C18A 120.8(5) . . . . ?
Nd1 C14 C15 C16 68.1(3) . . . . ?
Nd1 C14 C15 C15A -117.0(5) . . . . ?
Nd1 C0BA C8AA C7AA 53.8(18) . . . . ?
Nd1 C0BA C1BA C2BA -50.0(18) . . . . ?
Nd1 C8AA C7AA C0AA 52.0(18) . . . . ?
Nd1 C0AA C7AA C8AA -50.6(18) . . . . ?
Nd1 C0AA C4BA C3BA 42.8(19) . . . . ?
Nd1 C3BA C4BA C0AA -42.7(19) . . . . ?
Nd1 C3BA C2BA C1BA 53.1(17) . . . . ?
Nd1 C1BA C2BA C3BA -54.0(17) . . . . ?
Nd1 C5CA C6CA C5BA -47.0(12) . . . . ?
Nd1 C5CA C4CA C3CA 52.3(11) . . . . ?
Nd1 C6CA C5BA C6BA -43.8(13) . . . . ?
Nd1 C4CA C3CA C2CA 45.3(10) . . . . ?
Nd1 C2CA C3CA C4CA -45.0(10) . . . . ?
Nd1 C2CA C8BA C6BA 52.3(12) . . . . ?
Nd1 C8BA C6BA C5BA 51.3(12) . . . . ?
Nd1 C5BA C6BA C8BA -50.3(12) . . . . ?
C2 C1 C5 Nd2 67.5(3) . . . . ?
C2 C1 C5 C4 -0.4(5) . . . . ?
C2 C1 C5 C5A -173.9(4) . . . . ?
C2A C2 C1 Nd2 -115.5(5) . . . . ?
C2A C2 C1 C5 176.2(5) . . . . ?
C2A C2 C1 C1A 0.4(8) . . . . ?
C2A C2 C3 Nd2 115.0(5) . . . . ?
C2A C2 C3 C4 -176.7(4) . . . . ?
C2A C2 C3 C3A -4.8(7) . . . . ?
C1 C2 C3 Nd2 -69.7(3) . . . . ?
C1 C2 C3 C4 -1.4(5) . . . . ?
C1 C2 C3 C3A 170.5(4) . . . . ?
C11 C12 C13 Nd2 47.6(6) . . . . ?
C11 C12 C13 C6 -5.2(11) . . . . ?
C7 C6 C13 Nd2 -51.7(6) . . . . ?
C7 C6 C13 C12 2.1(11) . . . . ?
C10 C9 C8 Nd2 -54.8(6) . . . . ?
C10 C9 C8 C7 -4.3(11) . . . . ?
C10 C11 C12 Nd2 44.6(6) . . . . ?
C10 C11 C12 C13 -2.1(11) . . . . ?
C12 C11 C10 Nd2 -45.0(6) . . . . ?
C12 C11 C10 C9 3.5(11) . . . . ?
C8 C9 C10 Nd2 54.2(6) . . . . ?
C8 C9 C10 C11 4.3(11) . . . . ?
C8 C7 C6 Nd2 -44.0(6) . . . . ?
C8 C7 C6 C13 7.5(11) . . . . ?
C3 C2 C1 Nd2 69.3(3) . . . . ?
C3 C2 C1 C5 1.1(5) . . . . ?
C3 C2 C1 C1A -174.7(5) . . . . ?
C3 C4 C5 Nd2 -68.5(3) . . . . ?
C3 C4 C5 C1 -0.5(5) . . . . ?
C3 C4 C5 C5A 173.1(4) . . . . ?
C6 C7 C8 Nd2 44.1(6) . . . . ?
C6 C7 C8 C9 -5.7(11) . . . . ?
C5 C4 C3 Nd2 68.8(3) . . . . ?
C5 C4 C3 C2 1.2(5) . . . . ?
C5 C4 C3 C3A -170.4(4) . . . . ?
C4A C4 C3 Nd2 -116.0(5) . . . . ?
C4A C4 C3 C2 176.4(4) . . . . ?
C4A C4 C3 C3A 4.7(8) . . . . ?
C4A C4 C5 Nd2 116.3(5) . . . . ?
C4A C4 C5 C1 -175.7(4) . . . . ?
C4A C4 C5 C5A -2.1(8) . . . . ?
C1A C1 C5 Nd2 -116.7(5) . . . . ?
C1A C1 C5 C4 175.4(5) . . . . ?
C1A C1 C5 C5A 1.9(8) . . . . ?
C41 C42 C43 Nd4 -66.5(3) . . . . ?
C41 C42 C43 C43A 176.6(5) . . . . ?
C41 C42 C43 C39 1.2(6) . . . . ?
C41 C40 C39 Nd4 68.9(3) . . . . ?
C41 C40 C39 C39A -175.9(5) . . . . ?
C41 C40 C39 C43 -0.2(5) . . . . ?
C42 C41 C40 Nd4 69.9(4) . . . . ?
C42 C41 C40 C39 0.9(6) . . . . ?
C42 C41 C40 C40A -177.0(4) . . . . ?
C42 C43 C39 Nd4 -68.8(3) . . . . ?
C42 C43 C39 C39A 175.2(4) . . . . ?
C42 C43 C39 C40 -0.7(5) . . . . ?
C17 C16 C15 Nd1 69.3(3) . . . . ?
C17 C16 C15 C14 -0.1(5) . . . . ?
C17 C16 C15 C15A -174.8(5) . . . . ?
C16 C17 C18 Nd1 -68.0(3) . . . . ?
C16 C17 C18 C14 -1.8(6) . . . . ?
C16 C17 C18 C18A 171.7(5) . . . . ?
C40 C41 C42 Nd4 -68.4(3) . . . . ?
C40 C41 C42 C43 -1.3(6) . . . . ?
C40 C41 C42 C42A 170.5(5) . . . . ?
C43A C43 C39 Nd4 115.8(5) . . . . ?
C43A C43 C39 C39A -0.2(8) . . . . ?
C43A C43 C39 C40 -176.1(5) . . . . ?
C16A C16 C15 Nd1 -112.7(5) . . . . ?
C16A C16 C15 C14 177.9(5) . . . . ?
C16A C16 C15 C15A 3.3(8) . . . . ?
C18 C17 C16 Nd1 70.2(4) . . . . ?
C18 C17 C16 C16A -176.9(5) . . . . ?
C18 C17 C16 C15 1.2(6) . . . . ?
C18 C14 C15 Nd1 -69.1(3) . . . . ?
C18 C14 C15 C16 -1.0(6) . . . . ?
C18 C14 C15 C15A 173.9(5) . . . . ?
C14A C14 C18 Nd1 -118.1(5) . . . . ?
C14A C14 C18 C17 176.1(5) . . . . ?
C14A C14 C18 C18A 2.6(8) . . . . ?
C14A C14 C15 Nd1 116.5(5) . . . . ?
C14A C14 C15 C16 -175.4(5) . . . . ?
C14A C14 C15 C15A -0.5(8) . . . . ?
C17A C17 C16 Nd1 -113.9(5) . . . . ?
C17A C17 C16 C16A -1.0(8) . . . . ?
C17A C17 C16 C15 177.1(5) . . . . ?
C17A C17 C18 Nd1 116.1(5) . . . . ?
C17A C17 C18 C14 -177.7(5) . . . . ?
C17A C17 C18 C18A -4.2(8) . . . . ?
C40A C40 C39 Nd4 -113.2(5) . . . . ?
C40A C40 C39 C39A 2.0(8) . . . . ?
C40A C40 C39 C43 177.7(5) . . . . ?
C15 C14 C18 Nd1 67.5(3) . . . . ?
C15 C14 C18 C17 1.7(6) . . . . ?
C15 C14 C18 C18A -171.7(5) . . . . ?
O4 S2 C4DA F6 63.3(4) . . . . ?
O4 S2 C4DA F4 -177.8(4) . . . . ?
O4 S2 C4DA F5 -57.7(4) . . . . ?
O3 S1 C3DA F1 66.2(5) . . . . ?
O3 S1 C3DA F2 -173.7(4) . . . . ?
O3 S1 C3DA F3 -53.9(5) . . . . ?
O6 S2 O4 Nd3 8.2(7) . . . . ?
O6 S2 C4DA F6 -54.9(4) . . . . ?
O6 S2 C4DA F4 64.1(4) . . . . ?
O6 S2 C4DA F5 -175.9(4) . . . . ?
O1 S1 O3 Nd2 12.2(9) . . . . ?
O1 S1 C3DA F1 -51.6(5) . . . . ?
O1 S1 C3DA F2 68.5(5) . . . . ?
O1 S1 C3DA F3 -171.7(4) . . . . ?
C42A C42 C43 Nd4 121.6(5) . . . . ?
C42A C42 C43 C43A 4.7(8) . . . . ?
C42A C42 C43 C39 -170.7(5) . . . . ?
C41A C41 C42 Nd4 114.4(5) . . . . ?
C41A C41 C42 C43 -178.5(5) . . . . ?
C41A C41 C42 C42A -6.6(8) . . . . ?
C41A C41 C40 Nd4 -113.0(5) . . . . ?
C41A C41 C40 C39 178.1(5) . . . . ?
C41A C41 C40 C40A 0.1(8) . . . . ?
O5 S2 O4 Nd3 144.0(6) . . . . ?
O5 S2 C4DA F6 -176.5(4) . . . . ?
O5 S2 C4DA F4 -57.5(4) . . . . ?
O5 S2 C4DA F5 62.5(4) . . . . ?
O2 S1 O3 Nd2 147.7(8) . . . . ?
O2 S1 C3DA F1 -173.3(4) . . . . ?
O2 S1 C3DA F2 -53.1(5) . . . . ?
O2 S1 C3DA F3 66.6(5) . . . . ?
C4DA S2 O4 Nd3 -103.6(6) . . . . ?
C3DA S1 O3 Nd2 -99.3(8) . . . . ?
C127 C122 C123 C124 0.5(10) . . . . ?
C127 C126 C125 C124 0.3(12) . . . . ?
C122 C127 C126 C125 -0.7(11) . . . . ?
C126 C127 C122 C123 0.3(10) . . . . ?
C126 C127 C122 C121 179.9(7) . . . . ?
C125 C124 C123 C122 -0.9(11) . . . . ?
C108 C109 C110 C111 -1.6(14) . . . . ?
C109 C108 C113 C112 1.7(10) . . . . ?
C109 C110 C111 C112 -0.5(14) . . . . ?
C120 C119 C118 C117 0.8(8) . . . . ?
C120 C115 C116 C117 1.0(7) . . . . ?
C119 C120 C115 C116 -0.8(7) . . . . ?
C119 C120 C115 C114 178.0(5) . . . . ?
C119 C118 C117 C116 -0.6(8) . . . . ?
C118 C117 C116 C115 -0.3(8) . . . . ?
C111 C112 C113 C108 -3.6(12) . . . . ?
C113 C108 C109 C110 0.8(12) . . . . ?
C113 C112 C111 C110 3.0(14) . . . . ?
C107 C108 C109 C110 -180.0(8) . . . . ?
C107 C108 C113 C112 -177.5(7) . . . . ?
C115 C120 C119 C118 -0.1(8) . . . . ?
C114 C115 C116 C117 -177.8(5) . . . . ?
C123 C124 C125 C126 0.5(12) . . . . ?
C121 C122 C123 C124 -179.1(7) . . . . ?
C34 C35 C36 Nd3 44.9(6) . . . . ?
C34 C35 C36 C37 -2.0(11) . . . . ?
C9AA C38 C37 Nd3 -52.0(6) . . . . ?
C9AA C38 C37 C36 1.2(10) . . . . ?
C9AA C32 C33 Nd3 49.4(6) . . . . ?
C9AA C32 C33 C34 -5.4(10) . . . . ?
C38 C9AA C32 Nd3 44.9(6) . . . . ?
C38 C9AA C32 C33 -4.2(11) . . . . ?
C38 C37 C36 Nd3 -52.1(6) . . . . ?
C38 C37 C36 C35 -4.3(10) . . . . ?
C35 C34 C33 Nd3 -49.3(6) . . . . ?
C35 C34 C33 C32 4.9(10) . . . . ?
C32 C9AA C38 Nd3 -44.9(6) . . . . ?
C32 C9AA C38 C37 7.1(11) . . . . ?
C33 C34 C35 Nd3 48.1(6) . . . . ?
C33 C34 C35 C36 2.9(11) . . . . ?
C103 C102 C1J C100 -178.6 . . . . ?
C103 C102 C104 C105 178.5 . . . . ?
C102 C1J C100 C106 0.0 . . . . ?
C1J C102 C104 C105 -0.3 . . . . ?
C1J C100 C106 C105 -0.2 . . . . ?
C100 C106 C105 C104 0.2 . . . . ?
C106 C105 C104 C102 0.1 . . . . ?
C104 C102 C1J C100 0.2 . . . . ?
C6AA C1B C1C C1D -178.5 . . . . ?
C6AA C1B C101 C1F 178.6 . . . . ?
C1B C1C C1D C1E -0.1 . . . . ?
C1C C1B C101 C1F -0.3 . . . . ?
C1C C1D C1E C1F -0.1 . . . . ?
C1D C1E C1F C101 0.1 . . . . ?
C1E C1F C101 C1B 0.1 . . . . ?
C101 C1B C1C C1D 0.3 . . . . ?
C5AA C7BA C0CA Nd4 47.3(11) . . . . ?
C5AA C7BA C0CA C2AA -6(2) . . . . ?
C5AA C1AA C9BA Nd4 -51.9(12) . . . . ?
C5AA C1AA C9BA C3AA 1(2) . . . . ?
C7BA C5AA C1AA Nd4 -45.4(12) . . . . ?
C7BA C5AA C1AA C9BA 6(2) . . . . ?
C1AA C5AA C7BA Nd4 45.2(12) . . . . ?
C1AA C5AA C7BA C0CA -1(2) . . . . ?
C4AA C2AA C0CA Nd4 -52.4(11) . . . . ?
C4AA C2AA C0CA C7BA 1.2(19) . . . . ?
C4AA C3AA C9BA Nd4 46.3(12) . . . . ?
C4AA C3AA C9BA C1AA -6(2) . . . . ?
C9BA C3AA C4AA Nd4 -45.5(12) . . . . ?
C9BA C3AA C4AA C2AA -2(2) . . . . ?
C0CA C2AA C4AA Nd4 50.8(11) . . . . ?
C0CA C2AA C4AA C3AA 6(2) . . . . ?
C50 C1CA C44 Nd4 51.0(12) . . . . ?
C50 C1CA C44 C45 -4(2) . . . . ?
C50 C49 C48 Nd4 -50.1(13) . . . . ?
C50 C49 C48 C47 5(2) . . . . ?
C1CA C50 C49 Nd4 -43.4(13) . . . . ?
C1CA C50 C49 C48 6(2) . . . . ?
C49 C50 C1CA Nd4 43.4(13) . . . . ?
C49 C50 C1CA C44 -7(2) . . . . ?
C46 C45 C44 Nd4 -48.1(12) . . . . ?
C46 C45 C44 C1CA 6(2) . . . . ?
C46 C47 C48 Nd4 48.8(12) . . . . ?
C46 C47 C48 C49 -6(2) . . . . ?
C48 C47 C46 Nd4 -47.9(12) . . . . ?
C48 C47 C46 C45 -4(2) . . . . ?
C44 C45 C46 Nd4 47.0(12) . . . . ?
C44 C45 C46 C47 3(2) . . . . ?
C0BA C8AA C7AA Nd1 -53.6(18) . . . . ?
C0BA C8AA C7AA C0AA -2(3) . . . . ?
C0BA C1BA C2BA Nd1 49.5(18) . . . . ?
C0BA C1BA C2BA C3BA -5(3) . . . . ?
C8AA C0BA C1BA Nd1 45.1(18) . . . . ?
C8AA C0BA C1BA C2BA -5(3) . . . . ?
C7AA C0AA C4BA Nd1 -48.9(18) . . . . ?
C7AA C0AA C4BA C3BA -6(3) . . . . ?
C1BA C0BA C8AA Nd1 -45.3(18) . . . . ?
C1BA C0BA C8AA C7AA 9(3) . . . . ?
C4BA C0AA C7AA Nd1 50.2(18) . . . . ?
C4BA C0AA C7AA C8AA 0(3) . . . . ?
C4BA C3BA C2BA Nd1 -50(2) . . . . ?
C4BA C3BA C2BA C1BA 3(3) . . . . ?
C2BA C3BA C4BA Nd1 48(2) . . . . ?
C2BA C3BA C4BA C0AA 6(3) . . . . ?
C5CA C6CA C5BA Nd1 46.2(12) . . . . ?
C5CA C6CA C5BA C6BA 2(2) . . . . ?
C5CA C4CA C3CA Nd1 -52.0(11) . . . . ?
C5CA C4CA C3CA C2CA -6.7(19) . . . . ?
C6CA C5CA C4CA Nd1 -52.9(12) . . . . ?
C6CA C5CA C4CA C3CA -1(2) . . . . ?
C6CA C5BA C6BA Nd1 44.2(13) . . . . ?
C6CA C5BA C6BA C8BA -6(2) . . . . ?
C4CA C5CA C6CA Nd1 51.7(11) . . . . ?
C4CA C5CA C6CA C5BA 5(2) . . . . ?
C2CA C8BA C6BA Nd1 -52.0(12) . . . . ?
C2CA C8BA C6BA C5BA -1(2) . . . . ?
C3CA C2CA C8BA Nd1 -48.5(11) . . . . ?
C3CA C2CA C8BA C6BA 4(2) . . . . ?
C8BA C2CA C3CA Nd1 48.2(11) . . . . ?
C8BA C2CA C3CA C4CA 3.2(19) . . . . ?
